data_7015856
loop_
_publ_author_name
'Batchelor, Luke J.'
'Sander, Mario'
'Tuna, Floriana'
'Helliwell, Madeleine'
'Moro, Fabrizio'
'van Slageren, Joris'
'Burzur\'i, Enrique'
'Montero, Oscar'
'Evangelisti, Marco'
'Luis, Fernando'
'McInnes, Eric J. L.'

_publ_section_title
;
 Chromium(iii) stars and butterflies: synthesis, structural and
 magnetic studies of tetrametallic clusters.
;
_journal_issue 19
_journal_name_full 'Dalton transactions (Cambridge, England : 2003)'
_journal_page_first 5278
_journal_page_last 5284
_journal_paper_doi 10.1039/c1dt10172b
_journal_volume 40
_journal_year 2011
_chemical_formula_moiety '(C66 H94 Cl6 Cr4 N6 O6), 4(C2 H3 N), 0.5(C3H6O), 0.5(H2O)'
_chemical_formula_sum 'C75.5 H110 Cl6 Cr4 N10 O7'
_chemical_formula_weight 1690.43
_chemical_name_common '[Cr4(tmp)2(t-bu-bpy)3Cl6],4MeCN,0.5Me2CO,0.5H2O'
_chemical_name_systematic
;
?
;
_space_group_IT_number 2
_symmetry_cell_setting triclinic
_symmetry_space_group_name_Hall '-P 1'
_symmetry_space_group_name_H-M 'P -1'
_atom_sites_solution_hydrogens geom
_atom_sites_solution_primary direct
_atom_sites_solution_secondary difmap
_audit_creation_method SHELXL-97
_cell_angle_alpha 60.4850(10)
_cell_angle_beta 74.5300(10)
_cell_angle_gamma 74.9500(10)
_cell_formula_units_Z 2
_cell_length_a 13.9679(9)
_cell_length_b 19.2804(12)
_cell_length_c 19.5271(17)
_cell_measurement_reflns_used 6447
_cell_measurement_temperature 100(2)
_cell_measurement_theta_max 28.329
_cell_measurement_theta_min 2.190
_cell_volume 4358.7(5)
_computing_cell_refinement 'Bruker XSCANS'
_computing_data_collection 'Bruker XSCANS'
_computing_data_reduction 'Bruker SHELXTL'
_computing_molecular_graphics 'Bruker SHELXTL'
_computing_publication_material 'Bruker SHELXTL'
_computing_structure_refinement 'SHELXL-97 (Sheldrick, 1997)'
_computing_structure_solution 'SHELXS-97 (Sheldrick, 1990)'
_diffrn_ambient_temperature 100(2)
_diffrn_measured_fraction_theta_full 0.986
_diffrn_measured_fraction_theta_max 0.986
_diffrn_measurement_device_type 'CCD area detector'
_diffrn_measurement_method 'phi and omega scans'
_diffrn_radiation_monochromator graphite
_diffrn_radiation_source 'fine-focus sealed tube'
_diffrn_radiation_type MoK\a
_diffrn_radiation_wavelength 0.71073
_diffrn_reflns_av_R_equivalents 0.0240
_diffrn_reflns_av_sigmaI/netI 0.0377
_diffrn_reflns_limit_h_max 16
_diffrn_reflns_limit_h_min -17
_diffrn_reflns_limit_k_max 24
_diffrn_reflns_limit_k_min -24
_diffrn_reflns_limit_l_max 24
_diffrn_reflns_limit_l_min -23
_diffrn_reflns_number 35126
_diffrn_reflns_theta_full 26.37
_diffrn_reflns_theta_max 26.37
_diffrn_reflns_theta_min 2.08
_exptl_absorpt_coefficient_mu 0.723
_exptl_absorpt_correction_T_max 0.603
_exptl_absorpt_correction_T_min 0.428
_exptl_absorpt_correction_type multi-scan
_exptl_absorpt_process_details SADABS
_exptl_crystal_colour GREEN
_exptl_crystal_density_diffrn 1.288
_exptl_crystal_density_method 'not measured'
_exptl_crystal_description BLOCK
_exptl_crystal_F_000 1774
_exptl_crystal_size_max 0.9
_exptl_crystal_size_mid 0.7
_exptl_crystal_size_min 0.5
_refine_diff_density_max 1.227
_refine_diff_density_min -0.637
_refine_diff_density_rms 0.101
_refine_ls_extinction_method none
_refine_ls_goodness_of_fit_ref 1.020
_refine_ls_hydrogen_treatment constr
_refine_ls_matrix_type full
_refine_ls_number_parameters 1038
_refine_ls_number_reflns 17589
_refine_ls_number_restraints 459
_refine_ls_restrained_S_all 1.050
_refine_ls_R_factor_all 0.0583
_refine_ls_R_factor_gt 0.0495
_refine_ls_shift/su_max 0.001
_refine_ls_shift/su_mean 0.000
_refine_ls_structure_factor_coef Fsqd
_refine_ls_weighting_details 'calc w=1/[\s^2^(Fo^2^)+(0.0818P)^2^+8.1476P] where P=(Fo^2^+2Fc^2^)/3'
_refine_ls_weighting_scheme calc
_refine_ls_wR_factor_gt 0.1430
_refine_ls_wR_factor_ref 0.1496
_reflns_number_gt 14993
_reflns_number_total 17589
_reflns_threshold_expression >2sigma(I)
_cod_data_source_file c1dt10172b.txt
_cod_data_source_block cr4_4
_cod_depositor_comments
;
The following automatic conversions were performed:
'_symmetry_cell_setting' value 'TRICLINIC' changed to 'triclinic'
according to '/home/saulius/struct/CIF-dictionaries/cif_core.dic'
dictionary named 'cif_core.dic' version 2.4.1 from 2010-06-29.

Automatic conversion script
Id: cif_fix_enum 1555 2011-01-17 13:19:09Z saulius 
;
_cod_original_sg_symbol_H-M P-1
_cod_original_formula_sum 'C75.50 H110 Cl6 Cr4 N10 O7'
_cod_database_code 7015856

loop_
_symmetry_equiv_pos_as_xyz
'x, y, z'
'-x, -y, -z'

loop_
_atom_site_label
_atom_site_type_symbol
_atom_site_fract_x
_atom_site_fract_y
_atom_site_fract_z
_atom_site_U_iso_or_equiv
_atom_site_adp_type
_atom_site_occupancy
_atom_site_symmetry_multiplicity
_atom_site_calc_flag
_atom_site_refinement_flags
_atom_site_disorder_assembly
_atom_site_disorder_group
C1 C 1.1648(2) 0.25849(18) 0.28038(18) 0.0150(6) Uani 1 1 d . . .
H1A H 1.1978 0.2743 0.2243 0.018 Uiso 1 1 calc R . .
H1B H 1.1876 0.2003 0.3120 0.018 Uiso 1 1 calc R . .
C2 C 1.1598(2) 0.27720(18) 0.40219(17) 0.0154(6) Uani 1 1 d . . .
H2A H 1.1894 0.2200 0.4313 0.019 Uiso 1 1 calc R . .
H2B H 1.1839 0.3090 0.4197 0.019 Uiso 1 1 calc R . .
C3 C 1.1663(2) 0.39767(17) 0.26391(18) 0.0151(6) Uani 1 1 d . . .
H3A H 1.1977 0.4265 0.2804 0.018 Uiso 1 1 calc R . .
H3B H 1.1920 0.4139 0.2065 0.018 Uiso 1 1 calc R . .
C4 C 1.1978(2) 0.30635(18) 0.31189(17) 0.0150(6) Uani 1 1 d . . .
C5 C 1.3145(2) 0.28711(19) 0.30485(19) 0.0200(6) Uani 1 1 d . . .
H5A H 1.3350 0.3143 0.3292 0.024 Uiso 1 1 calc R . .
H5B H 1.3329 0.2283 0.3373 0.024 Uiso 1 1 calc R . .
C6 C 1.3761(2) 0.3105(2) 0.2223(2) 0.0286(8) Uani 1 1 d . . .
H6A H 1.3562 0.2852 0.1963 0.043 Uiso 1 1 calc R . .
H6B H 1.4476 0.2921 0.2264 0.043 Uiso 1 1 calc R . .
H6C H 1.3645 0.3692 0.1905 0.043 Uiso 1 1 calc R . .
C7 C 0.7906(2) 0.38311(18) 0.27330(18) 0.0154(6) Uani 1 1 d . . .
H7A H 0.7601 0.3499 0.2616 0.019 Uiso 1 1 calc R . .
H7B H 0.7673 0.4405 0.2387 0.019 Uiso 1 1 calc R . .
C8 C 0.7857(2) 0.27672(17) 0.41927(18) 0.0159(6) Uani 1 1 d . . .
H8A H 0.7525 0.2669 0.4742 0.019 Uiso 1 1 calc R . .
H8B H 0.7622 0.2413 0.4058 0.019 Uiso 1 1 calc R . .
C9 C 0.7874(2) 0.42389(18) 0.37956(18) 0.0154(6) Uani 1 1 d . . .
H9A H 0.7577 0.4797 0.3459 0.018 Uiso 1 1 calc R . .
H9B H 0.7606 0.4118 0.4360 0.018 Uiso 1 1 calc R . .
C10 C 0.7530(2) 0.36557(17) 0.36110(18) 0.0144(6) Uani 1 1 d . . .
C11 C 0.6366(2) 0.38386(19) 0.37381(19) 0.0189(6) Uani 1 1 d . . .
H11A H 0.6127 0.3818 0.4272 0.023 Uiso 1 1 calc R . .
H11B H 0.6166 0.4398 0.3339 0.023 Uiso 1 1 calc R . .
C12 C 0.5820(2) 0.3288(2) 0.3680(2) 0.0290(8) Uani 1 1 d . . .
H12A H 0.6048 0.3297 0.3156 0.043 Uiso 1 1 calc R . .
H12B H 0.5095 0.3475 0.3748 0.043 Uiso 1 1 calc R . .
H12C H 0.5966 0.2736 0.4099 0.043 Uiso 1 1 calc R . .
C13 C 0.8831(2) 0.39701(18) 0.04866(18) 0.0189(6) Uani 1 1 d . . .
H13 H 0.9333 0.4307 0.0274 0.023 Uiso 1 1 calc R . .
C14 C 0.8145(2) 0.41235(19) 0.00146(18) 0.0204(6) Uani 1 1 d . . .
H14 H 0.8179 0.4562 -0.0507 0.024 Uiso 1 1 calc R . .
C15 C 0.7406(2) 0.36372(19) 0.03016(19) 0.0191(6) Uani 1 1 d . . .
C16 C 0.7402(2) 0.30044(19) 0.10825(19) 0.0199(6) Uani 1 1 d . . .
H16 H 0.6917 0.2651 0.1304 0.024 Uiso 1 1 calc R . .
C17 C 0.8094(2) 0.28919(18) 0.15273(18) 0.0171(6) Uani 1 1 d . . .
C18 C 0.8127(2) 0.22376(18) 0.23529(18) 0.0165(6) Uani 1 1 d . . .
C19 C 0.7383(2) 0.17570(19) 0.27997(19) 0.0203(6) Uani 1 1 d . . .
H19 H 0.6809 0.1840 0.2579 0.024 Uiso 1 1 calc R . .
C20 C 0.7473(2) 0.11499(18) 0.35741(19) 0.0199(6) Uani 1 1 d . . .
C21 C 0.8367(2) 0.10247(18) 0.38341(18) 0.0186(6) Uani 1 1 d . . .
H21 H 0.8493 0.0585 0.4334 0.022 Uiso 1 1 calc R . .
C22 C 0.9072(2) 0.15360(17) 0.33698(18) 0.0163(6) Uani 1 1 d . . .
H22 H 0.9669 0.1447 0.3566 0.020 Uiso 1 1 calc R . .
C23 C 0.6638(2) 0.3752(2) -0.01865(19) 0.0223(7) Uani 1 1 d . . .
C24 C 0.6629(3) 0.4562(2) -0.0940(2) 0.0284(8) Uani 1 1 d . . .
H24A H 0.6496 0.5000 -0.0793 0.043 Uiso 1 1 calc R . .
H24B H 0.6103 0.4630 -0.1224 0.043 Uiso 1 1 calc R . .
H24C H 0.7284 0.4574 -0.1287 0.043 Uiso 1 1 calc R . .
C25 C 0.6931(3) 0.3063(2) -0.0422(2) 0.0292(8) Uani 1 1 d . . .
H25A H 0.7569 0.3126 -0.0794 0.044 Uiso 1 1 calc R . .
H25B H 0.6405 0.3079 -0.0678 0.044 Uiso 1 1 calc R . .
H25C H 0.7005 0.2545 0.0057 0.044 Uiso 1 1 calc R . .
C26 C 0.5584(3) 0.3723(2) 0.0323(2) 0.0318(8) Uani 1 1 d . . .
H26A H 0.5561 0.3188 0.0783 0.048 Uiso 1 1 calc R . .
H26B H 0.5084 0.3829 0.0000 0.048 Uiso 1 1 calc R . .
H26C H 0.5436 0.4133 0.0509 0.048 Uiso 1 1 calc R . .
C27 C 0.6630(3) 0.0653(2) 0.4107(2) 0.0264(7) Uani 1 1 d . . .
C28 C 0.6923(3) -0.0175(3) 0.4167(3) 0.0549(13) Uani 1 1 d . . .
H28A H 0.6462 -0.0528 0.4597 0.082 Uiso 1 1 calc R . .
H28B H 0.7611 -0.0388 0.4281 0.082 Uiso 1 1 calc R . .
H28C H 0.6889 -0.0151 0.3661 0.082 Uiso 1 1 calc R . .
C29 C 0.5632(3) 0.1067(3) 0.3830(3) 0.0578(14) Uani 1 1 d . . .
H29A H 0.5674 0.1137 0.3291 0.087 Uiso 1 1 calc R . .
H29B H 0.5463 0.1595 0.3824 0.087 Uiso 1 1 calc R . .
H29C H 0.5110 0.0737 0.4194 0.087 Uiso 1 1 calc R . .
C30 C 0.6483(4) 0.0585(4) 0.4956(3) 0.0598(14) Uani 1 1 d . . .
H30A H 0.6347 0.1127 0.4918 0.090 Uiso 1 1 calc R . .
H30B H 0.7094 0.0287 0.5188 0.090 Uiso 1 1 calc R . .
H30C H 0.5914 0.0299 0.5295 0.090 Uiso 1 1 calc R . .
C31 C 0.8745(3) 0.04713(19) 0.59969(19) 0.0222(7) Uani 1 1 d . . .
H31 H 0.9274 0.0252 0.5704 0.027 Uiso 1 1 calc R . .
C32 C 0.8046(3) -0.00095(19) 0.6555(2) 0.0243(7) Uani 1 1 d . . .
H32 H 0.8109 -0.0549 0.6644 0.029 Uiso 1 1 calc R . .
C33 C 0.7252(2) 0.02897(19) 0.69885(19) 0.0211(7) Uani 1 1 d . . .
C34 C 0.7216(2) 0.10876(18) 0.68270(19) 0.0202(6) Uani 1 1 d . . .
H34 H 0.6683 0.1323 0.7104 0.024 Uiso 1 1 calc R . .
C35 C 0.7944(2) 0.15388(18) 0.62692(18) 0.0173(6) Uani 1 1 d . . .
C36 C 0.7980(2) 0.23753(18) 0.60905(18) 0.0176(6) Uani 1 1 d . . .
C37 C 0.7251(2) 0.28231(19) 0.64104(19) 0.0203(6) Uani 1 1 d . . .
H37 H 0.6673 0.2600 0.6761 0.024 Uiso 1 1 calc R . .
C38 C 0.7358(2) 0.36044(19) 0.62213(19) 0.0200(6) Uani 1 1 d . . .
C39 C 0.8249(2) 0.38747(19) 0.57405(18) 0.0195(6) Uani 1 1 d . . .
H39 H 0.8379 0.4384 0.5627 0.023 Uiso 1 1 calc R . .
C40 C 0.8944(2) 0.34058(18) 0.54277(18) 0.0181(6) Uani 1 1 d . . .
H40 H 0.9543 0.3607 0.5094 0.022 Uiso 1 1 calc R . .
C41 C 0.6456(3) -0.0205(2) 0.7615(2) 0.0305(8) Uani 1 1 d . . .
C42 C 0.6605(3) -0.1048(2) 0.7690(3) 0.0378(10) Uani 1 1 d . . .
H42A H 0.6038 -0.1321 0.8058 0.057 Uiso 1 1 calc R . .
H42B H 0.7231 -0.1356 0.7894 0.057 Uiso 1 1 calc R . .
H42C H 0.6641 -0.1010 0.7164 0.057 Uiso 1 1 calc R . .
C43 C 0.5435(3) 0.0238(3) 0.7395(4) 0.0595(15) Uani 1 1 d . . .
H43A H 0.5438 0.0382 0.6838 0.089 Uiso 1 1 calc R . .
H43B H 0.5278 0.0729 0.7461 0.089 Uiso 1 1 calc R . .
H43C H 0.4925 -0.0111 0.7743 0.089 Uiso 1 1 calc R . .
C44 C 0.6536(4) -0.0294(3) 0.8431(3) 0.0527(13) Uani 1 1 d . . .
H44A H 0.6392 0.0240 0.8412 0.079 Uiso 1 1 calc R . .
H44B H 0.7217 -0.0547 0.8548 0.079 Uiso 1 1 calc R . .
H44C H 0.6050 -0.0630 0.8850 0.079 Uiso 1 1 calc R . .
C45 C 0.6541(3) 0.4111(2) 0.6552(2) 0.0293(8) Uani 1 1 d . . .
C46 C 0.5502(3) 0.4039(2) 0.6497(3) 0.0356(9) Uani 1 1 d . . .
H46A H 0.5493 0.4146 0.5953 0.053 Uiso 1 1 calc R . .
H46B H 0.4993 0.4431 0.6630 0.053 Uiso 1 1 calc R . .
H46C H 0.5353 0.3493 0.6873 0.053 Uiso 1 1 calc R . .
C47 C 0.6608(3) 0.3761(3) 0.7447(3) 0.0488(12) Uani 1 1 d . . .
H47A H 0.6477 0.3203 0.7734 0.073 Uiso 1 1 calc R . .
H47B H 0.6108 0.4086 0.7676 0.073 Uiso 1 1 calc R . .
H47C H 0.7282 0.3775 0.7497 0.073 Uiso 1 1 calc R . .
C48 C 0.6675(4) 0.4998(3) 0.6116(4) 0.0669(18) Uani 1 1 d . . .
H48A H 0.7226 0.5065 0.6290 0.100 Uiso 1 1 calc R . .
H48B H 0.6052 0.5324 0.6237 0.100 Uiso 1 1 calc R . .
H48C H 0.6833 0.5174 0.5539 0.100 Uiso 1 1 calc R . .
C49 C 0.8815(2) 0.60004(18) 0.40108(18) 0.0184(6) Uani 1 1 d . . .
H49 H 0.9340 0.5705 0.4318 0.022 Uiso 1 1 calc R . .
C50 C 0.8099(2) 0.65440(19) 0.42190(18) 0.0186(6) Uani 1 1 d . . .
H50 H 0.8145 0.6614 0.4657 0.022 Uiso 1 1 calc R . .
C51 C 0.7316(2) 0.69871(18) 0.37884(18) 0.0180(6) Uani 1 1 d . . .
C52 C 0.7312(2) 0.68520(18) 0.31463(18) 0.0179(6) Uani 1 1 d . . .
H52 H 0.6793 0.7139 0.2832 0.021 Uiso 1 1 calc R . .
C53 C 0.8052(2) 0.63073(17) 0.29629(17) 0.0147(6) Uani 1 1 d . . .
C54 C 0.8120(2) 0.61560(17) 0.22796(17) 0.0143(6) Uani 1 1 d . . .
C55 C 0.7430(2) 0.65280(18) 0.17593(18) 0.0173(6) Uani 1 1 d . . .
H55 H 0.6867 0.6896 0.1842 0.021 Uiso 1 1 calc R . .
C56 C 0.7555(2) 0.63671(19) 0.11141(18) 0.0185(6) Uani 1 1 d . . .
C57 C 0.8416(2) 0.58435(18) 0.10104(18) 0.0172(6) Uani 1 1 d . . .
H57 H 0.8551 0.5735 0.0566 0.021 Uiso 1 1 calc R . .
C58 C 0.9072(2) 0.54818(18) 0.15573(17) 0.0157(6) Uani 1 1 d . . .
H58 H 0.9652 0.5124 0.1479 0.019 Uiso 1 1 calc R . .
C59 C 0.6526(2) 0.7614(2) 0.3959(2) 0.0218(7) Uani 1 1 d . . .
C60 C 0.6595(3) 0.7599(2) 0.4739(2) 0.0291(8) Uani 1 1 d . . .
H60A H 0.6535 0.7057 0.5181 0.044 Uiso 1 1 calc R . .
H60B H 0.6049 0.7989 0.4845 0.044 Uiso 1 1 calc R . .
H60C H 0.7243 0.7741 0.4689 0.044 Uiso 1 1 calc R . .
C61 C 0.5468(3) 0.7468(2) 0.4022(2) 0.0285(8) Uani 1 1 d . . .
H61A H 0.5386 0.7541 0.3506 0.043 Uiso 1 1 calc R . .
H61B H 0.4964 0.7853 0.4169 0.043 Uiso 1 1 calc R . .
H61C H 0.5380 0.6917 0.4430 0.043 Uiso 1 1 calc R . .
C62 C 0.6718(3) 0.8445(2) 0.3267(2) 0.0281(8) Uani 1 1 d . . .
H62A H 0.7415 0.8509 0.3202 0.042 Uiso 1 1 calc R . .
H62B H 0.6261 0.8868 0.3384 0.042 Uiso 1 1 calc R . .
H62C H 0.6601 0.8488 0.2774 0.042 Uiso 1 1 calc R . .
C63 C 0.6757(2) 0.6762(2) 0.0573(2) 0.0272(8) Uani 1 1 d . . .
C64 C 0.5739(3) 0.6544(3) 0.1095(2) 0.0387(10) Uani 1 1 d . . .
H64A H 0.5767 0.5957 0.1362 0.058 Uiso 1 1 calc R . .
H64B H 0.5213 0.6797 0.0761 0.058 Uiso 1 1 calc R . .
H64C H 0.5587 0.6739 0.1497 0.058 Uiso 1 1 calc R . .
C65 C 0.6727(3) 0.7688(3) 0.0161(2) 0.0408(10) Uani 1 1 d . . .
H65A H 0.6598 0.7874 0.0567 0.061 Uiso 1 1 calc R . .
H65B H 0.6191 0.7952 -0.0164 0.061 Uiso 1 1 calc R . .
H65C H 0.7374 0.7824 -0.0182 0.061 Uiso 1 1 calc R . .
C66 C 0.6982(3) 0.6485(3) -0.0075(2) 0.0349(9) Uani 1 1 d . . .
H66A H 0.7626 0.6634 -0.0415 0.052 Uiso 1 1 calc R . .
H66B H 0.6446 0.6745 -0.0401 0.052 Uiso 1 1 calc R . .
H66C H 0.7017 0.5898 0.0176 0.052 Uiso 1 1 calc R . .
Cl1 Cl 1.07277(5) 0.40922(4) 0.10646(4) 0.01479(15) Uani 1 1 d . . .
Cl2 Cl 1.08829(6) 0.21706(4) 0.14924(5) 0.02081(16) Uani 1 1 d . . .
Cl3 Cl 1.06971(5) 0.10349(4) 0.46404(4) 0.01696(15) Uani 1 1 d . . .
Cl4 Cl 1.07544(6) 0.15788(5) 0.60009(4) 0.02239(17) Uani 1 1 d . . .
Cl5 Cl 1.07188(5) 0.46134(4) 0.40829(4) 0.01667(15) Uani 1 1 d . . .
Cl6 Cl 1.08880(6) 0.59915(4) 0.21819(4) 0.01979(16) Uani 1 1 d . . .
Cr1 Cr 0.98445(3) 0.30402(3) 0.19816(3) 0.01222(11) Uani 1 1 d . . .
Cr2 Cr 0.97498(4) 0.19943(3) 0.50495(3) 0.01389(11) Uani 1 1 d . . .
Cr3 Cr 0.98278(3) 0.50558(3) 0.30550(3) 0.01241(11) Uani 1 1 d . . .
Cr4 Cr 0.97595(3) 0.33650(3) 0.33655(3) 0.01151(11) Uani 1 1 d . . .
N1 N 0.88191(19) 0.33626(15) 0.12353(15) 0.0154(5) Uani 1 1 d . . .
N2 N 0.89392(19) 0.21555(15) 0.26499(15) 0.0152(5) Uani 1 1 d . . .
N3 N 0.8709(2) 0.12342(15) 0.58496(15) 0.0182(5) Uani 1 1 d . . .
N4 N 0.88074(19) 0.26786(15) 0.55767(14) 0.0159(5) Uani 1 1 d . . .
N5 N 0.88041(19) 0.58716(14) 0.34019(14) 0.0147(5) Uani 1 1 d . . .
N6 N 0.89225(18) 0.56168(14) 0.21869(14) 0.0142(5) Uani 1 1 d . . .
O1 O 1.05796(14) 0.27162(12) 0.28428(12) 0.0130(4) Uani 1 1 d . . .
O2 O 1.05294(15) 0.28411(12) 0.42341(12) 0.0141(4) Uani 1 1 d . . .
O3 O 1.05951(15) 0.42170(12) 0.27476(12) 0.0131(4) Uani 1 1 d . . .
O4 O 0.89690(15) 0.36716(12) 0.25376(12) 0.0133(4) Uani 1 1 d . . .
O5 O 0.89137(15) 0.25522(12) 0.41755(12) 0.0138(4) Uani 1 1 d . . .
O6 O 0.89326(15) 0.41984(12) 0.36655(12) 0.0141(4) Uani 1 1 d . . .
N1S N 1.1125(9) 0.1760(7) 0.8208(7) 0.091(3) Uani 0.521(9) 1 d PDU A 1
C1S C 1.0435(10) 0.2002(8) 0.7867(7) 0.073(3) Uani 0.521(9) 1 d PDU A 1
C2S C 0.9578(12) 0.2286(13) 0.7503(13) 0.068(3) Uani 0.521(9) 1 d PDU A 1
H2S1 H 0.9259 0.2808 0.7491 0.103 Uiso 0.521(9) 1 calc PR A 1
H2S2 H 0.9103 0.1898 0.7808 0.103 Uiso 0.521(9) 1 calc PR A 1
H2S3 H 0.9772 0.2350 0.6957 0.103 Uiso 0.521(9) 1 calc PR A 1
N1SX N 0.8221(14) 0.1489(12) 0.8252(12) 0.155(6) Uani 0.479(9) 1 d PDU A 2
C1SX C 0.8924(15) 0.1804(12) 0.8006(13) 0.125(5) Uani 0.479(9) 1 d PDU A 2
C2SX C 0.9787(16) 0.2219(18) 0.7521(17) 0.091(5) Uani 0.479(9) 1 d PDU A 2
H2S4 H 0.9580 0.2801 0.7330 0.136 Uiso 0.479(9) 1 calc PR A 2
H2S5 H 1.0043 0.2102 0.7064 0.136 Uiso 0.479(9) 1 calc PR A 2
H2S6 H 1.0316 0.2031 0.7845 0.136 Uiso 0.479(9) 1 calc PR A 2
N2S N 1.1600(12) 0.1684(10) 0.8917(10) 0.124(5) Uani 0.482(9) 1 d PDU B 1
C3S C 1.0948(12) 0.1969(9) 0.9258(10) 0.091(4) Uani 0.482(9) 1 d PDU B 1
C4S C 1.0169(16) 0.2414(13) 0.9612(18) 0.069(4) Uani 0.482(9) 1 d PDU B 1
H4S1 H 0.9936 0.2940 0.9190 0.103 Uiso 0.482(9) 1 calc PR B 1
H4S2 H 1.0439 0.2493 0.9979 0.103 Uiso 0.482(9) 1 calc PR B 1
H4S3 H 0.9605 0.2110 0.9905 0.103 Uiso 0.482(9) 1 calc PR B 1
N2SX N 0.9052(10) 0.1474(8) 1.0298(10) 0.126(5) Uani 0.518(9) 1 d PDU B 2
C3SX C 0.9569(9) 0.1957(7) 0.9985(8) 0.080(3) Uani 0.518(9) 1 d PDU B 2
C4SX C 1.0240(15) 0.2549(11) 0.9614(16) 0.059(3) Uani 0.518(9) 1 d PDU B 2
H4S4 H 1.0382 0.2648 1.0021 0.089 Uiso 0.518(9) 1 calc PR B 2
H4S5 H 0.9923 0.3054 0.9216 0.089 Uiso 0.518(9) 1 calc PR B 2
H4S6 H 1.0869 0.2349 0.9353 0.089 Uiso 0.518(9) 1 calc PR B 2
N3S N 0.4801(3) 0.1854(3) 0.8050(2) 0.0051(6) Uiso 0.570(6) 1 d PDU C 1
C5S C 0.5347(8) 0.1761(7) 0.8448(6) 0.074(2) Uiso 0.570(6) 1 d PDU C 1
C6S C 0.5854(12) 0.1317(10) 0.9206(8) 0.143(6) Uani 0.570(6) 1 d PDU C 1
H6S1 H 0.5591 0.0810 0.9571 0.214 Uiso 0.570(6) 1 calc PR C 1
H6S2 H 0.5709 0.1659 0.9473 0.214 Uiso 0.570(6) 1 calc PR C 1
H6S3 H 0.6583 0.1203 0.9052 0.214 Uiso 0.570(6) 1 calc PR C 1
N3SX N 0.5039(4) 0.2028(3) 0.7957(3) 0.0051(6) Uiso 0.430(6) 1 d PDU C 2
C5SX C 0.4605(11) 0.1551(8) 0.8366(8) 0.074(2) Uiso 0.430(6) 1 d PDU C 2
C6SX C 0.4039(15) 0.0881(10) 0.9060(11) 0.133(7) Uani 0.430(6) 1 d PDU C 2
H6S4 H 0.3542 0.1105 0.9390 0.199 Uiso 0.430(6) 1 calc PR C 2
H6S5 H 0.4518 0.0450 0.9386 0.199 Uiso 0.430(6) 1 calc PR C 2
H6S6 H 0.3698 0.0663 0.8848 0.199 Uiso 0.430(6) 1 calc PR C 2
C8S C 0.8764(11) 0.0456(10) 0.8271(11) 0.113(5) Uani 0.50 1 d PDU D 1
H8S1 H 0.8913 0.0484 0.8719 0.170 Uiso 0.50 1 calc PR D 1
H8S2 H 0.8164 0.0200 0.8446 0.170 Uiso 0.50 1 calc PR D 1
H8S3 H 0.8644 0.1002 0.7837 0.170 Uiso 0.50 1 calc PR D 1
C7S C 0.9582(10) 0.0001(9) 0.8000(10) 0.085(3) Uani 0.50 1 d PDU D 1
N4S N 1.0272(10) -0.0342(7) 0.7722(8) 0.082(3) Uani 0.50 1 d PDU D 1
O1SY O 1.0898(10) -0.1098(7) 0.8509(7) 0.139(4) Uani 0.50 1 d PDU E 2
C9SY C 1.1342(10) 0.0121(8) 0.7574(9) 0.097(4) Uani 0.50 1 d PDU E 2
H9S1 H 1.1196 0.0508 0.7790 0.145 Uiso 0.50 1 calc PR E 2
H9S2 H 1.1283 0.0410 0.7007 0.145 Uiso 0.50 1 calc PR E 2
H9S3 H 1.2026 -0.0171 0.7636 0.145 Uiso 0.50 1 calc PR E 2
C7SY C 1.0623(11) -0.0454(9) 0.8008(10) 0.090(3) Uani 0.50 1 d PDU E 2
C8SY C 0.9674(13) -0.0209(11) 0.7645(11) 0.105(4) Uani 0.50 1 d PDU E 2
H8S4 H 0.9401 -0.0693 0.7793 0.158 Uiso 0.50 1 calc PR E 2
H8S5 H 0.9839 0.0084 0.7062 0.158 Uiso 0.50 1 calc PR E 2
H8S6 H 0.9173 0.0138 0.7846 0.158 Uiso 0.50 1 calc PR E 2
O1S O 0.3148(6) 0.8950(4) 0.8431(5) 0.0232(12) Uani 0.50 1 d PU F 1
N5SX N 0.3673(9) 0.8702(7) 0.8329(7) 0.077(3) Uani 0.50 1 d PDU G 2
C9SX C 0.3101(14) 0.9186(10) 0.8450(13) 0.073(4) Uani 0.50 1 d PDU G 2
C10X C 0.2486(13) 0.9809(10) 0.8650(12) 0.128(5) Uani 0.50 1 d PDU G 2
H10D H 0.2048 0.9563 0.9164 0.191 Uiso 0.50 1 calc PR G 2
H10E H 0.2073 1.0175 0.8236 0.191 Uiso 0.50 1 calc PR G 2
H10F H 0.2918 1.0113 0.8686 0.191 Uiso 0.50 1 calc PRU G 2

loop_
_atom_site_aniso_label
_atom_site_aniso_U_11
_atom_site_aniso_U_22
_atom_site_aniso_U_33
_atom_site_aniso_U_23
_atom_site_aniso_U_13
_atom_site_aniso_U_12
C1 0.0112(13) 0.0164(14) 0.0166(14) -0.0087(12) -0.0016(11) 0.0008(11)
C2 0.0149(14) 0.0155(14) 0.0148(14) -0.0056(12) -0.0052(11) -0.0004(11)
C3 0.0120(14) 0.0155(14) 0.0181(14) -0.0087(12) -0.0018(11) -0.0011(11)
C4 0.0119(14) 0.0163(14) 0.0164(14) -0.0082(12) -0.0015(11) -0.0005(11)
C5 0.0144(15) 0.0215(16) 0.0238(16) -0.0107(13) -0.0043(12) -0.0002(12)
C6 0.0160(16) 0.034(2) 0.0241(17) -0.0070(15) -0.0009(13) -0.0018(14)
C7 0.0119(14) 0.0157(14) 0.0180(14) -0.0079(12) -0.0025(11) -0.0003(11)
C8 0.0141(14) 0.0145(14) 0.0168(14) -0.0068(12) 0.0002(11) -0.0020(11)
C9 0.0130(14) 0.0155(14) 0.0185(14) -0.0098(12) -0.0004(11) -0.0014(11)
C10 0.0115(14) 0.0132(14) 0.0176(14) -0.0073(12) -0.0009(11) -0.0013(11)
C11 0.0121(14) 0.0203(15) 0.0219(15) -0.0107(13) 0.0005(12) 0.0000(11)
C12 0.0137(15) 0.0336(19) 0.045(2) -0.0241(17) -0.0002(15) -0.0040(14)
C13 0.0208(15) 0.0180(15) 0.0165(14) -0.0055(12) -0.0017(12) -0.0072(12)
C14 0.0217(16) 0.0201(16) 0.0144(14) -0.0027(12) -0.0038(12) -0.0055(12)
C15 0.0184(15) 0.0205(15) 0.0187(15) -0.0084(13) -0.0030(12) -0.0046(12)
C16 0.0188(15) 0.0204(16) 0.0191(15) -0.0062(13) -0.0020(12) -0.0080(12)
C17 0.0191(15) 0.0163(15) 0.0160(14) -0.0065(12) -0.0020(12) -0.0053(12)
C18 0.0198(15) 0.0147(14) 0.0165(14) -0.0076(12) -0.0041(12) -0.0029(11)
C19 0.0193(15) 0.0201(16) 0.0206(15) -0.0064(13) -0.0035(12) -0.0077(12)
C20 0.0200(16) 0.0152(15) 0.0211(16) -0.0058(13) -0.0005(12) -0.0054(12)
C21 0.0219(16) 0.0116(14) 0.0178(15) -0.0038(12) -0.0027(12) -0.0022(12)
C22 0.0172(15) 0.0133(14) 0.0175(14) -0.0077(12) -0.0022(12) -0.0002(11)
C23 0.0196(16) 0.0288(18) 0.0170(15) -0.0069(14) -0.0037(12) -0.0082(13)
C24 0.0256(18) 0.0338(19) 0.0215(17) -0.0061(15) -0.0100(14) -0.0053(15)
C25 0.0313(19) 0.037(2) 0.0261(18) -0.0148(16) -0.0106(15) -0.0079(15)
C26 0.0210(17) 0.047(2) 0.0231(17) -0.0112(16) -0.0035(14) -0.0087(16)
C27 0.0232(17) 0.0208(17) 0.0262(17) -0.0017(14) -0.0021(14) -0.0104(13)
C28 0.042(3) 0.031(2) 0.085(4) -0.027(2) 0.013(2) -0.0195(19)
C29 0.025(2) 0.044(3) 0.063(3) 0.006(2) 0.003(2) -0.0139(19)
C30 0.059(3) 0.082(4) 0.042(3) -0.027(3) 0.019(2) -0.045(3)
C31 0.0247(17) 0.0168(15) 0.0226(16) -0.0110(13) 0.0036(13) -0.0028(12)
C32 0.0287(18) 0.0154(15) 0.0262(17) -0.0101(14) 0.0027(14) -0.0053(13)
C33 0.0209(16) 0.0170(15) 0.0192(15) -0.0055(13) -0.0007(13) -0.0016(12)
C34 0.0202(16) 0.0169(15) 0.0184(15) -0.0076(13) 0.0008(12) 0.0000(12)
C35 0.0203(15) 0.0146(14) 0.0151(14) -0.0063(12) -0.0037(12) 0.0003(11)
C36 0.0210(15) 0.0151(14) 0.0139(14) -0.0055(12) -0.0016(12) -0.0021(12)
C37 0.0211(16) 0.0201(16) 0.0188(15) -0.0109(13) 0.0005(12) -0.0017(12)
C38 0.0223(16) 0.0189(15) 0.0205(15) -0.0117(13) -0.0038(13) 0.0001(12)
C39 0.0253(16) 0.0157(15) 0.0194(15) -0.0098(13) -0.0037(13) -0.0023(12)
C40 0.0210(15) 0.0168(15) 0.0153(14) -0.0066(12) -0.0013(12) -0.0039(12)
C41 0.0259(18) 0.0141(16) 0.037(2) -0.0068(15) 0.0083(15) -0.0031(13)
C42 0.0270(19) 0.0199(18) 0.048(2) -0.0063(17) 0.0058(17) -0.0060(14)
C43 0.025(2) 0.025(2) 0.095(4) -0.010(2) 0.003(2) 0.0004(16)
C44 0.077(3) 0.033(2) 0.033(2) -0.0120(19) 0.018(2) -0.020(2)
C45 0.0227(17) 0.0271(18) 0.046(2) -0.0280(17) 0.0037(15) -0.0025(14)
C46 0.0253(19) 0.034(2) 0.056(3) -0.031(2) -0.0104(17) 0.0080(15)
C47 0.025(2) 0.093(4) 0.058(3) -0.065(3) 0.0030(19) -0.003(2)
C48 0.039(3) 0.037(3) 0.122(5) -0.052(3) 0.025(3) -0.008(2)
C49 0.0215(16) 0.0169(15) 0.0176(15) -0.0087(12) -0.0065(12) 0.0011(12)
C50 0.0234(16) 0.0201(15) 0.0162(14) -0.0115(13) -0.0066(12) 0.0005(12)
C51 0.0195(15) 0.0164(15) 0.0196(15) -0.0101(12) -0.0041(12) -0.0004(12)
C52 0.0173(15) 0.0188(15) 0.0172(15) -0.0085(12) -0.0066(12) 0.0021(12)
C53 0.0151(14) 0.0138(14) 0.0151(14) -0.0061(12) -0.0041(11) -0.0013(11)
C54 0.0176(14) 0.0112(13) 0.0141(14) -0.0054(11) -0.0029(11) -0.0024(11)
C55 0.0139(14) 0.0196(15) 0.0187(15) -0.0100(13) -0.0042(12) 0.0013(11)
C56 0.0155(15) 0.0252(16) 0.0150(14) -0.0091(13) -0.0010(12) -0.0052(12)
C57 0.0188(15) 0.0205(15) 0.0142(14) -0.0093(12) -0.0007(12) -0.0052(12)
C58 0.0161(14) 0.0149(14) 0.0156(14) -0.0078(12) 0.0000(11) -0.0028(11)
C59 0.0198(16) 0.0244(17) 0.0280(17) -0.0193(14) -0.0075(13) 0.0050(13)
C60 0.0244(18) 0.039(2) 0.036(2) -0.0299(17) -0.0099(15) 0.0085(15)
C61 0.0211(17) 0.037(2) 0.037(2) -0.0269(17) -0.0055(15) 0.0017(14)
C62 0.0298(18) 0.0212(17) 0.0337(19) -0.0147(15) -0.0115(15) 0.0065(14)
C63 0.0166(16) 0.050(2) 0.0205(16) -0.0218(16) -0.0045(13) 0.0007(15)
C64 0.0172(17) 0.079(3) 0.034(2) -0.037(2) -0.0014(15) -0.0077(18)
C65 0.039(2) 0.044(2) 0.0263(19) -0.0094(18) -0.0159(17) 0.0112(18)
C66 0.0180(17) 0.068(3) 0.0287(19) -0.032(2) -0.0077(14) 0.0011(17)
Cl1 0.0154(3) 0.0146(3) 0.0139(3) -0.0067(3) 0.0011(3) -0.0048(3)
Cl2 0.0222(4) 0.0191(4) 0.0231(4) -0.0140(3) 0.0018(3) -0.0027(3)
Cl3 0.0193(4) 0.0127(3) 0.0157(3) -0.0067(3) -0.0013(3) 0.0014(3)
Cl4 0.0237(4) 0.0251(4) 0.0169(4) -0.0091(3) -0.0053(3) -0.0004(3)
Cl5 0.0192(3) 0.0158(3) 0.0169(3) -0.0084(3) -0.0070(3) 0.0007(3)
Cl6 0.0201(4) 0.0164(3) 0.0211(4) -0.0064(3) -0.0022(3) -0.0059(3)
Cr1 0.0132(2) 0.0119(2) 0.0120(2) -0.00585(18) -0.00080(17) -0.00301(17)
Cr2 0.0157(2) 0.0118(2) 0.0123(2) -0.00592(19) -0.00004(18) -0.00053(18)
Cr3 0.0140(2) 0.0109(2) 0.0124(2) -0.00550(18) -0.00325(18) -0.00054(17)
Cr4 0.0112(2) 0.0109(2) 0.0118(2) -0.00568(18) -0.00087(17) -0.00076(17)
N1 0.0176(13) 0.0149(12) 0.0146(12) -0.0071(10) -0.0018(10) -0.0037(10)
N2 0.0163(12) 0.0136(12) 0.0162(12) -0.0074(10) -0.0007(10) -0.0036(10)
N3 0.0218(13) 0.0149(12) 0.0161(12) -0.0078(10) 0.0000(10) -0.0016(10)
N4 0.0206(13) 0.0140(12) 0.0120(12) -0.0054(10) -0.0026(10) -0.0020(10)
N5 0.0177(13) 0.0119(12) 0.0141(12) -0.0054(10) -0.0044(10) -0.0008(9)
N6 0.0163(12) 0.0126(12) 0.0130(12) -0.0046(10) -0.0029(10) -0.0031(9)
O1 0.0117(10) 0.0130(10) 0.0145(10) -0.0074(8) -0.0015(8) -0.0002(8)
O2 0.0129(10) 0.0148(10) 0.0135(10) -0.0068(8) -0.0010(8) -0.0009(8)
O3 0.0117(10) 0.0123(10) 0.0140(10) -0.0054(8) -0.0011(8) -0.0017(8)
O4 0.0118(10) 0.0142(10) 0.0139(10) -0.0072(8) -0.0011(8) -0.0013(8)
O5 0.0125(10) 0.0122(10) 0.0145(10) -0.0053(8) -0.0004(8) -0.0018(8)
O6 0.0135(10) 0.0129(10) 0.0154(10) -0.0071(8) -0.0004(8) -0.0020(8)
N1S 0.092(6) 0.097(6) 0.080(6) -0.045(5) -0.007(4) -0.006(5)
C1S 0.087(6) 0.070(6) 0.067(6) -0.043(5) -0.002(4) -0.004(5)
C2S 0.095(6) 0.065(6) 0.069(6) -0.055(5) -0.008(5) -0.002(5)
N1SX 0.144(9) 0.139(9) 0.160(10) -0.057(7) -0.014(7) -0.024(7)
C1SX 0.120(7) 0.107(8) 0.119(8) -0.044(6) -0.007(6) 0.000(6)
C2SX 0.114(8) 0.084(7) 0.083(7) -0.055(6) -0.017(6) 0.008(6)
N2S 0.121(8) 0.120(8) 0.122(8) -0.050(6) -0.015(6) -0.018(6)
C3S 0.098(7) 0.082(6) 0.096(7) -0.030(5) -0.028(5) -0.027(5)
C4S 0.080(6) 0.067(7) 0.065(6) -0.014(5) -0.038(5) -0.029(5)
N2SX 0.098(7) 0.091(7) 0.153(9) -0.021(6) -0.005(6) -0.044(5)
C3SX 0.057(5) 0.061(5) 0.093(6) -0.015(5) -0.010(5) -0.010(4)
C4SX 0.071(6) 0.059(6) 0.057(5) -0.025(5) -0.023(5) -0.014(4)
C6S 0.154(9) 0.110(8) 0.146(9) -0.074(7) 0.012(7) 0.005(7)
C6SX 0.124(10) 0.126(9) 0.126(9) -0.057(7) -0.007(8) 0.003(8)
C8S 0.110(8) 0.104(8) 0.141(9) -0.070(7) -0.005(6) -0.025(6)
C7S 0.086(6) 0.080(5) 0.106(6) -0.047(5) -0.013(5) -0.031(4)
N4S 0.108(7) 0.060(5) 0.083(6) -0.035(4) 0.002(5) -0.037(5)
O1SY 0.144(7) 0.115(6) 0.108(7) -0.029(5) -0.010(5) 0.003(5)
C9SY 0.090(7) 0.108(7) 0.097(7) -0.050(5) -0.016(6) -0.015(5)
C7SY 0.094(5) 0.082(5) 0.104(6) -0.051(4) -0.014(5) -0.012(4)
C8SY 0.109(7) 0.104(7) 0.108(7) -0.043(5) -0.018(6) -0.036(6)
O1S 0.025(3) 0.011(3) 0.032(3) -0.002(3) -0.017(2) -0.004(2)
N5SX 0.082(6) 0.068(5) 0.074(6) -0.015(4) -0.007(5) -0.042(4)
C9SX 0.064(5) 0.061(6) 0.071(6) -0.003(5) -0.008(4) -0.033(5)
C10X 0.116(8) 0.105(7) 0.148(8) -0.053(6) -0.002(7) -0.025(6)

loop_
_atom_type_symbol
_atom_type_description
_atom_type_scat_dispersion_real
_atom_type_scat_dispersion_imag
_atom_type_scat_source
C C 0.0033 0.0016 'International Tables Vol C Tables 4.2.6.8 and 6.1.1.4'
H H 0.0000 0.0000 'International Tables Vol C Tables 4.2.6.8 and 6.1.1.4'
N N 0.0061 0.0033 'International Tables Vol C Tables 4.2.6.8 and 6.1.1.4'
O O 0.0106 0.0060 'International Tables Vol C Tables 4.2.6.8 and 6.1.1.4'
Cl Cl 0.1484 0.1585 'International Tables Vol C Tables 4.2.6.8 and 6.1.1.4'
Cr Cr 0.3209 0.6236 'International Tables Vol C Tables 4.2.6.8 and 6.1.1.4'

loop_
_geom_angle_atom_site_label_1
_geom_angle_atom_site_label_2
_geom_angle_atom_site_label_3
_geom_angle
_geom_angle_site_symmetry_1
_geom_angle_site_symmetry_3
_geom_angle_publ_flag
O1 C1 C4 112.9(2) . . ?
O1 C1 H1A 109.0 . . ?
C4 C1 H1A 109.0 . . ?
O1 C1 H1B 109.0 . . ?
C4 C1 H1B 109.0 . . ?
H1A C1 H1B 107.8 . . ?
O2 C2 C4 113.8(2) . . ?
O2 C2 H2A 108.8 . . ?
C4 C2 H2A 108.8 . . ?
O2 C2 H2B 108.8 . . ?
C4 C2 H2B 108.8 . . ?
H2A C2 H2B 107.7 . . ?
O3 C3 C4 112.9(2) . . ?
O3 C3 H3A 109.0 . . ?
C4 C3 H3A 109.0 . . ?
O3 C3 H3B 109.0 . . ?
C4 C3 H3B 109.0 . . ?
H3A C3 H3B 107.8 . . ?
C3 C4 C1 111.6(2) . . ?
C3 C4 C2 111.5(2) . . ?
C1 C4 C2 111.9(2) . . ?
C3 C4 C5 109.3(2) . . ?
C1 C4 C5 108.1(2) . . ?
C2 C4 C5 104.1(2) . . ?
C6 C5 C4 117.7(3) . . ?
C6 C5 H5A 107.9 . . ?
C4 C5 H5A 107.9 . . ?
C6 C5 H5B 107.9 . . ?
C4 C5 H5B 107.9 . . ?
H5A C5 H5B 107.2 . . ?
C5 C6 H6A 109.5 . . ?
C5 C6 H6B 109.5 . . ?
H6A C6 H6B 109.5 . . ?
C5 C6 H6C 109.5 . . ?
H6A C6 H6C 109.5 . . ?
H6B C6 H6C 109.5 . . ?
O4 C7 C10 113.8(2) . . ?
O4 C7 H7A 108.8 . . ?
C10 C7 H7A 108.8 . . ?
O4 C7 H7B 108.8 . . ?
C10 C7 H7B 108.8 . . ?
H7A C7 H7B 107.7 . . ?
O5 C8 C10 113.6(2) . . ?
O5 C8 H8A 108.8 . . ?
C10 C8 H8A 108.8 . . ?
O5 C8 H8B 108.8 . . ?
C10 C8 H8B 108.8 . . ?
H8A C8 H8B 107.7 . . ?
O6 C9 C10 114.4(2) . . ?
O6 C9 H9A 108.7 . . ?
C10 C9 H9A 108.7 . . ?
O6 C9 H9B 108.7 . . ?
C10 C9 H9B 108.7 . . ?
H9A C9 H9B 107.6 . . ?
C7 C10 C8 112.1(2) . . ?
C7 C10 C9 110.9(2) . . ?
C8 C10 C9 111.2(2) . . ?
C7 C10 C11 107.9(2) . . ?
C8 C10 C11 108.8(2) . . ?
C9 C10 C11 105.7(2) . . ?
C12 C11 C10 116.9(3) . . ?
C12 C11 H11A 108.1 . . ?
C10 C11 H11A 108.1 . . ?
C12 C11 H11B 108.1 . . ?
C10 C11 H11B 108.1 . . ?
H11A C11 H11B 107.3 . . ?
C11 C12 H12A 109.5 . . ?
C11 C12 H12B 109.5 . . ?
H12A C12 H12B 109.5 . . ?
C11 C12 H12C 109.5 . . ?
H12A C12 H12C 109.5 . . ?
H12B C12 H12C 109.5 . . ?
N1 C13 C14 122.9(3) . . ?
N1 C13 H13 118.6 . . ?
C14 C13 H13 118.6 . . ?
C13 C14 C15 120.2(3) . . ?
C13 C14 H14 119.9 . . ?
C15 C14 H14 119.9 . . ?
C14 C15 C16 116.4(3) . . ?
C14 C15 C23 123.5(3) . . ?
C16 C15 C23 120.1(3) . . ?
C17 C16 C15 120.7(3) . . ?
C17 C16 H16 119.7 . . ?
C15 C16 H16 119.7 . . ?
N1 C17 C16 122.3(3) . . ?
N1 C17 C18 114.6(3) . . ?
C16 C17 C18 123.1(3) . . ?
N2 C18 C19 121.9(3) . . ?
N2 C18 C17 114.3(3) . . ?
C19 C18 C17 123.8(3) . . ?
C18 C19 C20 120.2(3) . . ?
C18 C19 H19 119.9 . . ?
C20 C19 H19 119.9 . . ?
C21 C20 C19 116.5(3) . . ?
C21 C20 C27 121.9(3) . . ?
C19 C20 C27 121.6(3) . . ?
C22 C21 C20 120.5(3) . . ?
C22 C21 H21 119.8 . . ?
C20 C21 H21 119.8 . . ?
N2 C22 C21 122.0(3) . . ?
N2 C22 H22 119.0 . . ?
C21 C22 H22 119.0 . . ?
C15 C23 C24 111.6(3) . . ?
C15 C23 C25 107.4(3) . . ?
C24 C23 C25 109.4(3) . . ?
C15 C23 C26 109.3(3) . . ?
C24 C23 C26 108.6(3) . . ?
C25 C23 C26 110.6(3) . . ?
C23 C24 H24A 109.5 . . ?
C23 C24 H24B 109.5 . . ?
H24A C24 H24B 109.5 . . ?
C23 C24 H24C 109.5 . . ?
H24A C24 H24C 109.5 . . ?
H24B C24 H24C 109.5 . . ?
C23 C25 H25A 109.5 . . ?
C23 C25 H25B 109.5 . . ?
H25A C25 H25B 109.5 . . ?
C23 C25 H25C 109.5 . . ?
H25A C25 H25C 109.5 . . ?
H25B C25 H25C 109.5 . . ?
C23 C26 H26A 109.5 . . ?
C23 C26 H26B 109.5 . . ?
H26A C26 H26B 109.5 . . ?
C23 C26 H26C 109.5 . . ?
H26A C26 H26C 109.5 . . ?
H26B C26 H26C 109.5 . . ?
C28 C27 C29 112.8(4) . . ?
C28 C27 C20 109.4(3) . . ?
C29 C27 C20 112.0(3) . . ?
C28 C27 C30 108.8(4) . . ?
C29 C27 C30 105.1(4) . . ?
C20 C27 C30 108.5(3) . . ?
C27 C28 H28A 109.5 . . ?
C27 C28 H28B 109.5 . . ?
H28A C28 H28B 109.5 . . ?
C27 C28 H28C 109.5 . . ?
H28A C28 H28C 109.5 . . ?
H28B C28 H28C 109.5 . . ?
C27 C29 H29A 109.5 . . ?
C27 C29 H29B 109.5 . . ?
H29A C29 H29B 109.5 . . ?
C27 C29 H29C 109.5 . . ?
H29A C29 H29C 109.5 . . ?
H29B C29 H29C 109.5 . . ?
C27 C30 H30A 109.5 . . ?
C27 C30 H30B 109.5 . . ?
H30A C30 H30B 109.5 . . ?
C27 C30 H30C 109.5 . . ?
H30A C30 H30C 109.5 . . ?
H30B C30 H30C 109.5 . . ?
N3 C31 C32 122.9(3) . . ?
N3 C31 H31 118.5 . . ?
C32 C31 H31 118.5 . . ?
C31 C32 C33 120.5(3) . . ?
C31 C32 H32 119.8 . . ?
C33 C32 H32 119.8 . . ?
C32 C33 C34 116.3(3) . . ?
C32 C33 C41 123.4(3) . . ?
C34 C33 C41 120.3(3) . . ?
C35 C34 C33 120.9(3) . . ?
C35 C34 H34 119.6 . . ?
C33 C34 H34 119.6 . . ?
N3 C35 C34 121.7(3) . . ?
N3 C35 C36 114.3(3) . . ?
C34 C35 C36 124.0(3) . . ?
N4 C36 C37 121.4(3) . . ?
N4 C36 C35 114.2(3) . . ?
C37 C36 C35 124.4(3) . . ?
C36 C37 C38 120.6(3) . . ?
C36 C37 H37 119.7 . . ?
C38 C37 H37 119.7 . . ?
C39 C38 C37 116.6(3) . . ?
C39 C38 C45 122.6(3) . . ?
C37 C38 C45 120.8(3) . . ?
C40 C39 C38 120.2(3) . . ?
C40 C39 H39 119.9 . . ?
C38 C39 H39 119.9 . . ?
N4 C40 C39 122.5(3) . . ?
N4 C40 H40 118.7 . . ?
C39 C40 H40 118.7 . . ?
C43 C41 C42 109.6(4) . . ?
C43 C41 C33 108.6(3) . . ?
C42 C41 C33 112.6(3) . . ?
C43 C41 C44 110.4(4) . . ?
C42 C41 C44 107.8(3) . . ?
C33 C41 C44 107.9(3) . . ?
C41 C42 H42A 109.5 . . ?
C41 C42 H42B 109.5 . . ?
H42A C42 H42B 109.5 . . ?
C41 C42 H42C 109.5 . . ?
H42A C42 H42C 109.5 . . ?
H42B C42 H42C 109.5 . . ?
C41 C43 H43A 109.5 . . ?
C41 C43 H43B 109.5 . . ?
H43A C43 H43B 109.5 . . ?
C41 C43 H43C 109.5 . . ?
H43A C43 H43C 109.5 . . ?
H43B C43 H43C 109.5 . . ?
C41 C44 H44A 109.5 . . ?
C41 C44 H44B 109.5 . . ?
H44A C44 H44B 109.5 . . ?
C41 C44 H44C 109.5 . . ?
H44A C44 H44C 109.5 . . ?
H44B C44 H44C 109.5 . . ?
C38 C45 C48 112.0(3) . . ?
C38 C45 C46 110.4(3) . . ?
C48 C45 C46 109.4(4) . . ?
C38 C45 C47 107.2(3) . . ?
C48 C45 C47 109.5(4) . . ?
C46 C45 C47 108.2(3) . . ?
C45 C46 H46A 109.5 . . ?
C45 C46 H46B 109.5 . . ?
H46A C46 H46B 109.5 . . ?
C45 C46 H46C 109.5 . . ?
H46A C46 H46C 109.5 . . ?
H46B C46 H46C 109.5 . . ?
C45 C47 H47A 109.5 . . ?
C45 C47 H47B 109.5 . . ?
H47A C47 H47B 109.5 . . ?
C45 C47 H47C 109.5 . . ?
H47A C47 H47C 109.5 . . ?
H47B C47 H47C 109.5 . . ?
C45 C48 H48A 109.5 . . ?
C45 C48 H48B 109.5 . . ?
H48A C48 H48B 109.5 . . ?
C45 C48 H48C 109.5 . . ?
H48A C48 H48C 109.5 . . ?
H48B C48 H48C 109.5 . . ?
N5 C49 C50 123.3(3) . . ?
N5 C49 H49 118.3 . . ?
C50 C49 H49 118.3 . . ?
C49 C50 C51 120.2(3) . . ?
C49 C50 H50 119.9 . . ?
C51 C50 H50 119.9 . . ?
C50 C51 C52 116.1(3) . . ?
C50 C51 C59 123.4(3) . . ?
C52 C51 C59 120.4(3) . . ?
C53 C52 C51 121.0(3) . . ?
C53 C52 H52 119.5 . . ?
C51 C52 H52 119.5 . . ?
N5 C53 C52 121.7(3) . . ?
N5 C53 C54 114.2(3) . . ?
C52 C53 C54 124.1(3) . . ?
N6 C54 C55 121.2(3) . . ?
N6 C54 C53 115.0(3) . . ?
C55 C54 C53 123.8(3) . . ?
C54 C55 C56 120.6(3) . . ?
C54 C55 H55 119.7 . . ?
C56 C55 H55 119.7 . . ?
C57 C56 C55 116.8(3) . . ?
C57 C56 C63 124.1(3) . . ?
C55 C56 C63 119.1(3) . . ?
C58 C57 C56 119.9(3) . . ?
C58 C57 H57 120.1 . . ?
C56 C57 H57 120.1 . . ?
N6 C58 C57 122.6(3) . . ?
N6 C58 H58 118.7 . . ?
C57 C58 H58 118.7 . . ?
C51 C59 C62 107.4(3) . . ?
C51 C59 C61 110.3(3) . . ?
C62 C59 C61 110.4(3) . . ?
C51 C59 C60 111.9(3) . . ?
C62 C59 C60 108.3(3) . . ?
C61 C59 C60 108.6(3) . . ?
C59 C60 H60A 109.5 . . ?
C59 C60 H60B 109.5 . . ?
H60A C60 H60B 109.5 . . ?
C59 C60 H60C 109.5 . . ?
H60A C60 H60C 109.5 . . ?
H60B C60 H60C 109.5 . . ?
C59 C61 H61A 109.5 . . ?
C59 C61 H61B 109.5 . . ?
H61A C61 H61B 109.5 . . ?
C59 C61 H61C 109.5 . . ?
H61A C61 H61C 109.5 . . ?
H61B C61 H61C 109.5 . . ?
C59 C62 H62A 109.5 . . ?
C59 C62 H62B 109.5 . . ?
H62A C62 H62B 109.5 . . ?
C59 C62 H62C 109.5 . . ?
H62A C62 H62C 109.5 . . ?
H62B C62 H62C 109.5 . . ?
C56 C63 C66 112.3(3) . . ?
C56 C63 C64 108.0(3) . . ?
C66 C63 C64 109.7(3) . . ?
C56 C63 C65 108.5(3) . . ?
C66 C63 C65 108.4(3) . . ?
C64 C63 C65 109.9(3) . . ?
C63 C64 H64A 109.5 . . ?
C63 C64 H64B 109.5 . . ?
H64A C64 H64B 109.5 . . ?
C63 C64 H64C 109.5 . . ?
H64A C64 H64C 109.5 . . ?
H64B C64 H64C 109.5 . . ?
C63 C65 H65A 109.5 . . ?
C63 C65 H65B 109.5 . . ?
H65A C65 H65B 109.5 . . ?
C63 C65 H65C 109.5 . . ?
H65A C65 H65C 109.5 . . ?
H65B C65 H65C 109.5 . . ?
C63 C66 H66A 109.5 . . ?
C63 C66 H66B 109.5 . . ?
H66A C66 H66B 109.5 . . ?
C63 C66 H66C 109.5 . . ?
H66A C66 H66C 109.5 . . ?
H66B C66 H66C 109.5 . . ?
O1 Cr1 O4 78.83(8) . . ?
O1 Cr1 N2 94.44(9) . . ?
O4 Cr1 N2 88.51(9) . . ?
O1 Cr1 N1 168.93(9) . . ?
O4 Cr1 N1 92.83(9) . . ?
N2 Cr1 N1 77.93(10) . . ?
O1 Cr1 Cl1 94.76(6) . . ?
O4 Cr1 Cl1 93.54(6) . . ?
N2 Cr1 Cl1 170.80(7) . . ?
N1 Cr1 Cl1 92.99(7) . . ?
O1 Cr1 Cl2 95.78(6) . . ?
O4 Cr1 Cl2 172.79(6) . . ?
N2 Cr1 Cl2 87.14(7) . . ?
N1 Cr1 Cl2 91.87(7) . . ?
Cl1 Cr1 Cl2 91.67(3) . . ?
O2 Cr2 O5 78.33(8) . . ?
O2 Cr2 N4 96.45(9) . . ?
O5 Cr2 N4 87.97(9) . . ?
O2 Cr2 N3 170.37(10) . . ?
O5 Cr2 N3 93.72(9) . . ?
N4 Cr2 N3 77.68(10) . . ?
O2 Cr2 Cl4 93.83(6) . . ?
O5 Cr2 Cl4 169.80(6) . . ?
N4 Cr2 Cl4 86.44(7) . . ?
N3 Cr2 Cl4 93.41(8) . . ?
O2 Cr2 Cl3 93.21(6) . . ?
O5 Cr2 Cl3 95.68(6) . . ?
N4 Cr2 Cl3 170.20(7) . . ?
N3 Cr2 Cl3 92.98(7) . . ?
Cl4 Cr2 Cl3 91.22(3) . . ?
O3 Cr3 O6 78.85(8) . . ?
O3 Cr3 N6 97.19(9) . . ?
O6 Cr3 N6 88.04(9) . . ?
O3 Cr3 N5 170.56(9) . . ?
O6 Cr3 N5 92.87(9) . . ?
N6 Cr3 N5 77.82(10) . . ?
O3 Cr3 Cl6 94.13(6) . . ?
O6 Cr3 Cl6 170.57(6) . . ?
N6 Cr3 Cl6 86.61(7) . . ?
N5 Cr3 Cl6 93.57(7) . . ?
O3 Cr3 Cl5 92.82(6) . . ?
O6 Cr3 Cl5 95.15(6) . . ?
N6 Cr3 Cl5 169.92(7) . . ?
N5 Cr3 Cl5 92.44(7) . . ?
Cl6 Cr3 Cl5 91.44(3) . . ?
O2 Cr4 O3 92.16(8) . . ?
O2 Cr4 O1 92.99(8) . . ?
O3 Cr4 O1 92.19(8) . . ?
O2 Cr4 O4 168.45(8) . . ?
O3 Cr4 O4 96.99(8) . . ?
O1 Cr4 O4 79.69(8) . . ?
O2 Cr4 O6 96.36(8) . . ?
O3 Cr4 O6 80.21(8) . . ?
O1 Cr4 O6 168.14(9) . . ?
O4 Cr4 O6 92.14(8) . . ?
O2 Cr4 O5 79.61(8) . . ?
O3 Cr4 O5 167.89(9) . . ?
O1 Cr4 O5 97.05(8) . . ?
O4 Cr4 O5 92.36(8) . . ?
O6 Cr4 O5 91.81(8) . . ?
C13 N1 C17 117.6(3) . . ?
C13 N1 Cr1 126.4(2) . . ?
C17 N1 Cr1 116.0(2) . . ?
C22 N2 C18 118.3(3) . . ?
C22 N2 Cr1 124.9(2) . . ?
C18 N2 Cr1 116.7(2) . . ?
C31 N3 C35 117.7(3) . . ?
C31 N3 Cr2 125.9(2) . . ?
C35 N3 Cr2 116.4(2) . . ?
C40 N4 C36 118.4(3) . . ?
C40 N4 Cr2 124.4(2) . . ?
C36 N4 Cr2 117.1(2) . . ?
C49 N5 C53 117.6(3) . . ?
C49 N5 Cr3 126.2(2) . . ?
C53 N5 Cr3 116.23(19) . . ?
C58 N6 C54 118.8(3) . . ?
C58 N6 Cr3 124.7(2) . . ?
C54 N6 Cr3 116.53(19) . . ?
C1 O1 Cr4 117.40(16) . . ?
C1 O1 Cr1 127.67(17) . . ?
Cr4 O1 Cr1 101.58(9) . . ?
C2 O2 Cr4 117.01(16) . . ?
C2 O2 Cr2 126.98(17) . . ?
Cr4 O2 Cr2 102.40(9) . . ?
C3 O3 Cr4 117.46(16) . . ?
C3 O3 Cr3 127.93(17) . . ?
Cr4 O3 Cr3 101.63(9) . . ?
C7 O4 Cr4 117.34(17) . . ?
C7 O4 Cr1 131.45(17) . . ?
Cr4 O4 Cr1 99.82(9) . . ?
C8 O5 Cr4 117.32(17) . . ?
C8 O5 Cr2 131.84(17) . . ?
Cr4 O5 Cr2 99.59(9) . . ?
C9 O6 Cr4 116.75(16) . . ?
C9 O6 Cr3 132.08(17) . . ?
Cr4 O6 Cr3 99.25(9) . . ?
N1S C1S C2S 176.6(15) . . ?
C1S C2S H2S1 109.5 . . ?
C1S C2S H2S2 109.5 . . ?
H2S1 C2S H2S2 109.5 . . ?
C1S C2S H2S3 109.5 . . ?
H2S1 C2S H2S3 109.5 . . ?
H2S2 C2S H2S3 109.5 . . ?
N1SX C1SX C2SX 167(3) . . ?
C1SX C2SX H2S4 109.5 . . ?
C1SX C2SX H2S5 109.5 . . ?
H2S4 C2SX H2S5 109.5 . . ?
C1SX C2SX H2S6 109.5 . . ?
H2S4 C2SX H2S6 109.5 . . ?
H2S5 C2SX H2S6 109.5 . . ?
N2S C3S C4S 173(2) . . ?
C3S C4S H4S1 109.5 . . ?
C3S C4S H4S2 109.5 . . ?
H4S1 C4S H4S2 109.5 . . ?
C3S C4S H4S3 109.5 . . ?
H4S1 C4S H4S3 109.5 . . ?
H4S2 C4S H4S3 109.5 . . ?
N2SX C3SX C4SX 178.0(19) . . ?
C3SX C4SX H4S4 109.5 . . ?
C3SX C4SX H4S5 109.5 . . ?
H4S4 C4SX H4S5 109.5 . . ?
C3SX C4SX H4S6 109.5 . . ?
H4S4 C4SX H4S6 109.5 . . ?
H4S5 C4SX H4S6 109.5 . . ?
N3S C5S C6S 155.5(12) . . ?
C5S C6S H6S1 109.5 . . ?
C5S C6S H6S2 109.5 . . ?
H6S1 C6S H6S2 109.5 . . ?
C5S C6S H6S3 109.5 . . ?
H6S1 C6S H6S3 109.5 . . ?
H6S2 C6S H6S3 109.5 . . ?
N3SX C5SX C6SX 170.4(17) . . ?
C5SX C6SX H6S4 109.5 . . ?
C5SX C6SX H6S5 109.5 . . ?
H6S4 C6SX H6S5 109.5 . . ?
C5SX C6SX H6S6 109.5 . . ?
H6S4 C6SX H6S6 109.5 . . ?
H6S5 C6SX H6S6 109.5 . . ?
C7S C8S H8S1 109.5 . . ?
C7S C8S H8S2 109.5 . . ?
H8S1 C8S H8S2 109.5 . . ?
C7S C8S H8S3 109.5 . . ?
H8S1 C8S H8S3 109.5 . . ?
H8S2 C8S H8S3 109.5 . . ?
N4S C7S C8S 175.7(19) . . ?
C7SY C9SY H9S1 109.5 . . ?
C7SY C9SY H9S2 109.5 . . ?
H9S1 C9SY H9S2 109.5 . . ?
C7SY C9SY H9S3 109.5 . . ?
H9S1 C9SY H9S3 109.5 . . ?
H9S2 C9SY H9S3 109.5 . . ?
O1SY C7SY C9SY 117.6(13) . . ?
O1SY C7SY C8SY 126.4(14) . . ?
C9SY C7SY C8SY 114.8(12) . . ?
C7SY C8SY H8S4 109.5 . . ?
C7SY C8SY H8S5 109.5 . . ?
H8S4 C8SY H8S5 109.5 . . ?
C7SY C8SY H8S6 109.5 . . ?
H8S4 C8SY H8S6 109.5 . . ?
H8S5 C8SY H8S6 109.5 . . ?
N5SX C9SX C10X 172(2) . . ?
C9SX C10X H10D 109.5 . . ?
C9SX C10X H10E 109.5 . . ?
H10D C10X H10E 109.5 . . ?
C9SX C10X H10F 109.5 . . ?
H10D C10X H10F 109.5 . . ?
H10E C10X H10F 109.5 . . ?

loop_
_geom_bond_atom_site_label_1
_geom_bond_atom_site_label_2
_geom_bond_distance
_geom_bond_site_symmetry_2
_geom_bond_publ_flag
C1 O1 1.434(3) . ?
C1 C4 1.541(4) . ?
C1 H1A 0.9900 . ?
C1 H1B 0.9900 . ?
C2 O2 1.428(3) . ?
C2 C4 1.545(4) . ?
C2 H2A 0.9900 . ?
C2 H2B 0.9900 . ?
C3 O3 1.434(3) . ?
C3 C4 1.537(4) . ?
C3 H3A 0.9900 . ?
C3 H3B 0.9900 . ?
C4 C5 1.559(4) . ?
C5 C6 1.513(4) . ?
C5 H5A 0.9900 . ?
C5 H5B 0.9900 . ?
C6 H6A 0.9800 . ?
C6 H6B 0.9800 . ?
C6 H6C 0.9800 . ?
C7 O4 1.421(3) . ?
C7 C10 1.539(4) . ?
C7 H7A 0.9900 . ?
C7 H7B 0.9900 . ?
C8 O5 1.421(3) . ?
C8 C10 1.545(4) . ?
C8 H8A 0.9900 . ?
C8 H8B 0.9900 . ?
C9 O6 1.420(3) . ?
C9 C10 1.548(4) . ?
C9 H9A 0.9900 . ?
C9 H9B 0.9900 . ?
C10 C11 1.550(4) . ?
C11 C12 1.519(4) . ?
C11 H11A 0.9900 . ?
C11 H11B 0.9900 . ?
C12 H12A 0.9800 . ?
C12 H12B 0.9800 . ?
C12 H12C 0.9800 . ?
C13 N1 1.349(4) . ?
C13 C14 1.382(4) . ?
C13 H13 0.9500 . ?
C14 C15 1.392(4) . ?
C14 H14 0.9500 . ?
C15 C16 1.407(4) . ?
C15 C23 1.524(4) . ?
C16 C17 1.374(4) . ?
C16 H16 0.9500 . ?
C17 N1 1.354(4) . ?
C17 C18 1.483(4) . ?
C18 N2 1.348(4) . ?
C18 C19 1.385(4) . ?
C19 C20 1.398(4) . ?
C19 H19 0.9500 . ?
C20 C21 1.391(4) . ?
C20 C27 1.528(4) . ?
C21 C22 1.383(4) . ?
C21 H21 0.9500 . ?
C22 N2 1.344(4) . ?
C22 H22 0.9500 . ?
C23 C24 1.530(5) . ?
C23 C25 1.537(5) . ?
C23 C26 1.538(5) . ?
C24 H24A 0.9800 . ?
C24 H24B 0.9800 . ?
C24 H24C 0.9800 . ?
C25 H25A 0.9800 . ?
C25 H25B 0.9800 . ?
C25 H25C 0.9800 . ?
C26 H26A 0.9800 . ?
C26 H26B 0.9800 . ?
C26 H26C 0.9800 . ?
C27 C28 1.494(5) . ?
C27 C29 1.507(5) . ?
C27 C30 1.557(6) . ?
C28 H28A 0.9800 . ?
C28 H28B 0.9800 . ?
C28 H28C 0.9800 . ?
C29 H29A 0.9800 . ?
C29 H29B 0.9800 . ?
C29 H29C 0.9800 . ?
C30 H30A 0.9800 . ?
C30 H30B 0.9800 . ?
C30 H30C 0.9800 . ?
C31 N3 1.342(4) . ?
C31 C32 1.381(5) . ?
C31 H31 0.9500 . ?
C32 C33 1.388(5) . ?
C32 H32 0.9500 . ?
C33 C34 1.399(4) . ?
C33 C41 1.522(4) . ?
C34 C35 1.383(4) . ?
C34 H34 0.9500 . ?
C35 N3 1.356(4) . ?
C35 C36 1.484(4) . ?
C36 N4 1.355(4) . ?
C36 C37 1.381(4) . ?
C37 C38 1.403(4) . ?
C37 H37 0.9500 . ?
C38 C39 1.391(5) . ?
C38 C45 1.523(4) . ?
C39 C40 1.380(4) . ?
C39 H39 0.9500 . ?
C40 N4 1.340(4) . ?
C40 H40 0.9500 . ?
C41 C43 1.511(6) . ?
C41 C42 1.522(5) . ?
C41 C44 1.548(6) . ?
C42 H42A 0.9800 . ?
C42 H42B 0.9800 . ?
C42 H42C 0.9800 . ?
C43 H43A 0.9800 . ?
C43 H43B 0.9800 . ?
C43 H43C 0.9800 . ?
C44 H44A 0.9800 . ?
C44 H44B 0.9800 . ?
C44 H44C 0.9800 . ?
C45 C48 1.527(6) . ?
C45 C46 1.530(5) . ?
C45 C47 1.554(6) . ?
C46 H46A 0.9800 . ?
C46 H46B 0.9800 . ?
C46 H46C 0.9800 . ?
C47 H47A 0.9800 . ?
C47 H47B 0.9800 . ?
C47 H47C 0.9800 . ?
C48 H48A 0.9800 . ?
C48 H48B 0.9800 . ?
C48 H48C 0.9800 . ?
C49 N5 1.333(4) . ?
C49 C50 1.386(4) . ?
C49 H49 0.9500 . ?
C50 C51 1.390(4) . ?
C50 H50 0.9500 . ?
C51 C52 1.402(4) . ?
C51 C59 1.516(4) . ?
C52 C53 1.382(4) . ?
C52 H52 0.9500 . ?
C53 N5 1.362(4) . ?
C53 C54 1.475(4) . ?
C54 N6 1.357(4) . ?
C54 C55 1.386(4) . ?
C55 C56 1.398(4) . ?
C55 H55 0.9500 . ?
C56 C57 1.395(4) . ?
C56 C63 1.528(4) . ?
C57 C58 1.387(4) . ?
C57 H57 0.9500 . ?
C58 N6 1.331(4) . ?
C58 H58 0.9500 . ?
C59 C62 1.538(5) . ?
C59 C61 1.537(5) . ?
C59 C60 1.538(4) . ?
C60 H60A 0.9800 . ?
C60 H60B 0.9800 . ?
C60 H60C 0.9800 . ?
C61 H61A 0.9800 . ?
C61 H61B 0.9800 . ?
C61 H61C 0.9800 . ?
C62 H62A 0.9800 . ?
C62 H62B 0.9800 . ?
C62 H62C 0.9800 . ?
C63 C66 1.534(5) . ?
C63 C64 1.533(5) . ?
C63 C65 1.549(6) . ?
C64 H64A 0.9800 . ?
C64 H64B 0.9800 . ?
C64 H64C 0.9800 . ?
C65 H65A 0.9800 . ?
C65 H65B 0.9800 . ?
C65 H65C 0.9800 . ?
C66 H66A 0.9800 . ?
C66 H66B 0.9800 . ?
C66 H66C 0.9800 . ?
Cl1 Cr1 2.3204(8) . ?
Cl2 Cr1 2.3246(8) . ?
Cl3 Cr2 2.3304(8) . ?
Cl4 Cr2 2.3243(9) . ?
Cl5 Cr3 2.3237(8) . ?
Cl6 Cr3 2.3163(8) . ?
Cr1 O1 1.956(2) . ?
Cr1 O4 1.994(2) . ?
Cr1 N2 2.064(2) . ?
Cr1 N1 2.078(3) . ?
Cr2 O2 1.955(2) . ?
Cr2 O5 2.009(2) . ?
Cr2 N4 2.061(3) . ?
Cr2 N3 2.083(3) . ?
Cr3 O3 1.959(2) . ?
Cr3 O6 2.013(2) . ?
Cr3 N6 2.066(2) . ?
Cr3 N5 2.084(2) . ?
Cr4 O2 1.943(2) . ?
Cr4 O3 1.951(2) . ?
Cr4 O1 1.952(2) . ?
Cr4 O4 1.963(2) . ?
Cr4 O6 1.965(2) . ?
Cr4 O5 1.969(2) . ?
N1S C1S 1.180(12) . ?
C1S C2S 1.403(15) . ?
C2S H2S1 0.9800 . ?
C2S H2S2 0.9800 . ?
C2S H2S3 0.9800 . ?
N1SX C1SX 1.156(10) . ?
C1SX C2SX 1.461(11) . ?
C2SX H2S4 0.9800 . ?
C2SX H2S5 0.9800 . ?
C2SX H2S6 0.9800 . ?
N2S C3S 1.162(10) . ?
C3S C4S 1.447(10) . ?
C4S H4S1 0.9800 . ?
C4S H4S2 0.9800 . ?
C4S H4S3 0.9800 . ?
N2SX C3SX 1.147(9) . ?
C3SX C4SX 1.444(10) . ?
C4SX H4S4 0.9800 . ?
C4SX H4S5 0.9800 . ?
C4SX H4S6 0.9800 . ?
N3S C5S 1.154(8) . ?
C5S C6S 1.555(10) . ?
C6S H6S1 0.9800 . ?
C6S H6S2 0.9800 . ?
C6S H6S3 0.9800 . ?
N3SX C5SX 1.077(9) . ?
C5SX C6SX 1.537(10) . ?
C6SX H6S4 0.9800 . ?
C6SX H6S5 0.9800 . ?
C6SX H6S6 0.9800 . ?
C8S C7S 1.403(10) . ?
C8S H8S1 0.9800 . ?
C8S H8S2 0.9800 . ?
C8S H8S3 0.9800 . ?
C7S N4S 1.185(10) . ?
O1SY C7SY 1.184(14) . ?
C9SY C7SY 1.468(14) . ?
C9SY H9S1 0.9800 . ?
C9SY H9S2 0.9800 . ?
C9SY H9S3 0.9800 . ?
C7SY C8SY 1.527(14) . ?
C8SY H8S4 0.9800 . ?
C8SY H8S5 0.9800 . ?
C8SY H8S6 0.9800 . ?
N5SX C9SX 1.136(10) . ?
C9SX C10X 1.444(10) . ?
C10X H10D 0.9800 . ?
C10X H10E 0.9800 . ?
C10X H10F 0.9800 . ?

loop_
_geom_torsion_atom_site_label_1
_geom_torsion_atom_site_label_2
_geom_torsion_atom_site_label_3
_geom_torsion_atom_site_label_4
_geom_torsion
_geom_torsion_site_symmetry_1
_geom_torsion_site_symmetry_2
_geom_torsion_site_symmetry_3
_geom_torsion_site_symmetry_4
_geom_torsion_publ_flag
O3 C3 C4 C1 67.3(3) . . . . ?
O3 C3 C4 C2 -58.6(3) . . . . ?
O3 C3 C4 C5 -173.2(2) . . . . ?
O1 C1 C4 C3 -59.9(3) . . . . ?
O1 C1 C4 C2 65.8(3) . . . . ?
O1 C1 C4 C5 179.9(2) . . . . ?
O2 C2 C4 C3 66.3(3) . . . . ?
O2 C2 C4 C1 -59.5(3) . . . . ?
O2 C2 C4 C5 -176.0(2) . . . . ?
C3 C4 C5 C6 -59.3(4) . . . . ?
C1 C4 C5 C6 62.4(4) . . . . ?
C2 C4 C5 C6 -178.5(3) . . . . ?
O4 C7 C10 C8 -59.0(3) . . . . ?
O4 C7 C10 C9 65.9(3) . . . . ?
O4 C7 C10 C11 -178.8(2) . . . . ?
O5 C8 C10 C7 65.9(3) . . . . ?
O5 C8 C10 C9 -58.8(3) . . . . ?
O5 C8 C10 C11 -174.9(2) . . . . ?
O6 C9 C10 C7 -59.7(3) . . . . ?
O6 C9 C10 C8 65.7(3) . . . . ?
O6 C9 C10 C11 -176.4(2) . . . . ?
C7 C10 C11 C12 67.5(3) . . . . ?
C8 C10 C11 C12 -54.3(4) . . . . ?
C9 C10 C11 C12 -173.8(3) . . . . ?
N1 C13 C14 C15 -0.7(5) . . . . ?
C13 C14 C15 C16 0.5(5) . . . . ?
C13 C14 C15 C23 -178.4(3) . . . . ?
C14 C15 C16 C17 0.7(5) . . . . ?
C23 C15 C16 C17 179.7(3) . . . . ?
C15 C16 C17 N1 -1.8(5) . . . . ?
C15 C16 C17 C18 179.9(3) . . . . ?
N1 C17 C18 N2 -7.3(4) . . . . ?
C16 C17 C18 N2 171.2(3) . . . . ?
N1 C17 C18 C19 171.2(3) . . . . ?
C16 C17 C18 C19 -10.3(5) . . . . ?
N2 C18 C19 C20 -1.9(5) . . . . ?
C17 C18 C19 C20 179.8(3) . . . . ?
C18 C19 C20 C21 -4.7(5) . . . . ?
C18 C19 C20 C27 175.1(3) . . . . ?
C19 C20 C21 C22 6.3(5) . . . . ?
C27 C20 C21 C22 -173.4(3) . . . . ?
C20 C21 C22 N2 -1.6(5) . . . . ?
C14 C15 C23 C24 -12.7(5) . . . . ?
C16 C15 C23 C24 168.4(3) . . . . ?
C14 C15 C23 C25 107.2(4) . . . . ?
C16 C15 C23 C25 -71.7(4) . . . . ?
C14 C15 C23 C26 -132.8(3) . . . . ?
C16 C15 C23 C26 48.3(4) . . . . ?
C21 C20 C27 C28 -74.0(4) . . . . ?
C19 C20 C27 C28 106.2(4) . . . . ?
C21 C20 C27 C29 160.0(4) . . . . ?
C19 C20 C27 C29 -19.7(5) . . . . ?
C21 C20 C27 C30 44.5(5) . . . . ?
C19 C20 C27 C30 -135.3(4) . . . . ?
N3 C31 C32 C33 0.9(5) . . . . ?
C31 C32 C33 C34 -0.4(5) . . . . ?
C31 C32 C33 C41 -179.8(3) . . . . ?
C32 C33 C34 C35 -0.6(5) . . . . ?
C41 C33 C34 C35 178.8(3) . . . . ?
C33 C34 C35 N3 1.1(5) . . . . ?
C33 C34 C35 C36 -177.3(3) . . . . ?
N3 C35 C36 N4 -4.2(4) . . . . ?
C34 C35 C36 N4 174.3(3) . . . . ?
N3 C35 C36 C37 176.1(3) . . . . ?
C34 C35 C36 C37 -5.5(5) . . . . ?
N4 C36 C37 C38 -1.2(5) . . . . ?
C35 C36 C37 C38 178.6(3) . . . . ?
C36 C37 C38 C39 -3.5(5) . . . . ?
C36 C37 C38 C45 178.1(3) . . . . ?
C37 C38 C39 C40 4.6(5) . . . . ?
C45 C38 C39 C40 -177.1(3) . . . . ?
C38 C39 C40 N4 -1.0(5) . . . . ?
C32 C33 C41 C43 -123.7(4) . . . . ?
C34 C33 C41 C43 56.9(5) . . . . ?
C32 C33 C41 C42 -2.2(5) . . . . ?
C34 C33 C41 C42 178.4(3) . . . . ?
C32 C33 C41 C44 116.6(4) . . . . ?
C34 C33 C41 C44 -62.8(4) . . . . ?
C39 C38 C45 C48 16.2(5) . . . . ?
C37 C38 C45 C48 -165.6(4) . . . . ?
C39 C38 C45 C46 138.4(3) . . . . ?
C37 C38 C45 C46 -43.3(5) . . . . ?
C39 C38 C45 C47 -104.0(4) . . . . ?
C37 C38 C45 C47 74.3(4) . . . . ?
N5 C49 C50 C51 0.3(5) . . . . ?
C49 C50 C51 C52 -0.6(5) . . . . ?
C49 C50 C51 C59 -177.7(3) . . . . ?
C50 C51 C52 C53 0.0(5) . . . . ?
C59 C51 C52 C53 177.2(3) . . . . ?
C51 C52 C53 N5 1.0(5) . . . . ?
C51 C52 C53 C54 -177.6(3) . . . . ?
N5 C53 C54 N6 -0.8(4) . . . . ?
C52 C53 C54 N6 177.9(3) . . . . ?
N5 C53 C54 C55 179.4(3) . . . . ?
C52 C53 C54 C55 -1.9(5) . . . . ?
N6 C54 C55 C56 -1.2(5) . . . . ?
C53 C54 C55 C56 178.6(3) . . . . ?
C54 C55 C56 C57 -2.2(4) . . . . ?
C54 C55 C56 C63 177.5(3) . . . . ?
C55 C56 C57 C58 3.0(4) . . . . ?
C63 C56 C57 C58 -176.7(3) . . . . ?
C56 C57 C58 N6 -0.5(5) . . . . ?
C50 C51 C59 C62 109.4(3) . . . . ?
C52 C51 C59 C62 -67.6(4) . . . . ?
C50 C51 C59 C61 -130.3(3) . . . . ?
C52 C51 C59 C61 52.7(4) . . . . ?
C50 C51 C59 C60 -9.3(5) . . . . ?
C52 C51 C59 C60 173.7(3) . . . . ?
C57 C56 C63 C66 2.8(5) . . . . ?
C55 C56 C63 C66 -176.8(3) . . . . ?
C57 C56 C63 C64 123.9(3) . . . . ?
C55 C56 C63 C64 -55.8(4) . . . . ?
C57 C56 C63 C65 -117.0(3) . . . . ?
C55 C56 C63 C65 63.3(4) . . . . ?
C14 C13 N1 C17 -0.3(5) . . . . ?
C14 C13 N1 Cr1 177.0(2) . . . . ?
C16 C17 N1 C13 1.5(4) . . . . ?
C18 C17 N1 C13 -180.0(3) . . . . ?
C16 C17 N1 Cr1 -176.1(2) . . . . ?
C18 C17 N1 Cr1 2.4(3) . . . . ?
O1 Cr1 N1 C13 137.1(4) . . . . ?
O4 Cr1 N1 C13 96.3(3) . . . . ?
N2 Cr1 N1 C13 -175.8(3) . . . . ?
Cl1 Cr1 N1 C13 2.6(3) . . . . ?
Cl2 Cr1 N1 C13 -89.1(2) . . . . ?
O1 Cr1 N1 C17 -45.5(6) . . . . ?
O4 Cr1 N1 C17 -86.3(2) . . . . ?
N2 Cr1 N1 C17 1.6(2) . . . . ?
Cl1 Cr1 N1 C17 -180.0(2) . . . . ?
Cl2 Cr1 N1 C17 88.2(2) . . . . ?
C21 C22 N2 C18 -5.1(4) . . . . ?
C21 C22 N2 Cr1 171.2(2) . . . . ?
C19 C18 N2 C22 6.8(4) . . . . ?
C17 C18 N2 C22 -174.7(3) . . . . ?
C19 C18 N2 Cr1 -169.8(2) . . . . ?
C17 C18 N2 Cr1 8.7(3) . . . . ?
O1 Cr1 N2 C22 -10.2(2) . . . . ?
O4 Cr1 N2 C22 -88.9(2) . . . . ?
N1 Cr1 N2 C22 177.9(3) . . . . ?
Cl1 Cr1 N2 C22 168.1(3) . . . . ?
Cl2 Cr1 N2 C22 85.4(2) . . . . ?
O1 Cr1 N2 C18 166.1(2) . . . . ?
O4 Cr1 N2 C18 87.4(2) . . . . ?
N1 Cr1 N2 C18 -5.8(2) . . . . ?
Cl1 Cr1 N2 C18 -15.6(6) . . . . ?
Cl2 Cr1 N2 C18 -98.3(2) . . . . ?
C32 C31 N3 C35 -0.5(5) . . . . ?
C32 C31 N3 Cr2 177.8(3) . . . . ?
C34 C35 N3 C31 -0.5(5) . . . . ?
C36 C35 N3 C31 178.0(3) . . . . ?
C34 C35 N3 Cr2 -179.0(2) . . . . ?
C36 C35 N3 Cr2 -0.5(3) . . . . ?
O2 Cr2 N3 C31 131.7(5) . . . . ?
O5 Cr2 N3 C31 97.7(3) . . . . ?
N4 Cr2 N3 C31 -175.2(3) . . . . ?
Cl4 Cr2 N3 C31 -89.6(3) . . . . ?
Cl3 Cr2 N3 C31 1.8(3) . . . . ?
O2 Cr2 N3 C35 -50.0(7) . . . . ?
O5 Cr2 N3 C35 -84.0(2) . . . . ?
N4 Cr2 N3 C35 3.1(2) . . . . ?
Cl4 Cr2 N3 C35 88.7(2) . . . . ?
Cl3 Cr2 N3 C35 -179.9(2) . . . . ?
C39 C40 N4 C36 -3.8(4) . . . . ?
C39 C40 N4 Cr2 174.2(2) . . . . ?
C37 C36 N4 C40 4.9(4) . . . . ?
C35 C36 N4 C40 -174.9(3) . . . . ?
C37 C36 N4 Cr2 -173.3(2) . . . . ?
C35 C36 N4 Cr2 7.0(3) . . . . ?
O2 Cr2 N4 C40 -11.3(2) . . . . ?
O5 Cr2 N4 C40 -89.3(2) . . . . ?
N3 Cr2 N4 C40 176.4(3) . . . . ?
Cl4 Cr2 N4 C40 82.2(2) . . . . ?
Cl3 Cr2 N4 C40 158.6(3) . . . . ?
O2 Cr2 N4 C36 166.7(2) . . . . ?
O5 Cr2 N4 C36 88.7(2) . . . . ?
N3 Cr2 N4 C36 -5.6(2) . . . . ?
Cl4 Cr2 N4 C36 -99.8(2) . . . . ?
Cl3 Cr2 N4 C36 -23.4(6) . . . . ?
C50 C49 N5 C53 0.7(5) . . . . ?
C50 C49 N5 Cr3 -178.8(2) . . . . ?
C52 C53 N5 C49 -1.3(4) . . . . ?
C54 C53 N5 C49 177.4(3) . . . . ?
C52 C53 N5 Cr3 178.3(2) . . . . ?
C54 C53 N5 Cr3 -3.0(3) . . . . ?
O3 Cr3 N5 C49 124.8(5) . . . . ?
O6 Cr3 N5 C49 96.2(3) . . . . ?
N6 Cr3 N5 C49 -176.4(3) . . . . ?
Cl6 Cr3 N5 C49 -90.7(2) . . . . ?
Cl5 Cr3 N5 C49 0.9(2) . . . . ?
O3 Cr3 N5 C53 -54.8(6) . . . . ?
O6 Cr3 N5 C53 -83.3(2) . . . . ?
N6 Cr3 N5 C53 4.0(2) . . . . ?
Cl6 Cr3 N5 C53 89.8(2) . . . . ?
Cl5 Cr3 N5 C53 -178.6(2) . . . . ?
C57 C58 N6 C54 -3.0(4) . . . . ?
C57 C58 N6 Cr3 176.7(2) . . . . ?
C55 C54 N6 C58 3.8(4) . . . . ?
C53 C54 N6 C58 -176.1(3) . . . . ?
C55 C54 N6 Cr3 -175.9(2) . . . . ?
C53 C54 N6 Cr3 4.2(3) . . . . ?
O3 Cr3 N6 C58 -12.3(2) . . . . ?
O6 Cr3 N6 C58 -90.8(2) . . . . ?
N5 Cr3 N6 C58 175.9(2) . . . . ?
Cl6 Cr3 N6 C58 81.5(2) . . . . ?
Cl5 Cr3 N6 C58 160.6(3) . . . . ?
O3 Cr3 N6 C54 167.4(2) . . . . ?
O6 Cr3 N6 C54 88.9(2) . . . . ?
N5 Cr3 N6 C54 -4.5(2) . . . . ?
Cl6 Cr3 N6 C54 -98.9(2) . . . . ?
Cl5 Cr3 N6 C54 -19.8(6) . . . . ?
C4 C1 O1 Cr4 -5.8(3) . . . . ?
C4 C1 O1 Cr1 127.5(2) . . . . ?
O2 Cr4 O1 C1 -42.73(19) . . . . ?
O3 Cr4 O1 C1 49.55(19) . . . . ?
O4 Cr4 O1 C1 146.3(2) . . . . ?
O6 Cr4 O1 C1 99.3(4) . . . . ?
O5 Cr4 O1 C1 -122.62(19) . . . . ?
O2 Cr4 O1 Cr1 173.30(9) . . . . ?
O3 Cr4 O1 Cr1 -94.42(9) . . . . ?
O4 Cr4 O1 Cr1 2.30(8) . . . . ?
O6 Cr4 O1 Cr1 -44.7(4) . . . . ?
O5 Cr4 O1 Cr1 93.42(9) . . . . ?
O4 Cr1 O1 C1 -141.0(2) . . . . ?
N2 Cr1 O1 C1 131.4(2) . . . . ?
N1 Cr1 O1 C1 177.3(4) . . . . ?
Cl1 Cr1 O1 C1 -48.3(2) . . . . ?
Cl2 Cr1 O1 C1 43.9(2) . . . . ?
O4 Cr1 O1 Cr4 -2.27(8) . . . . ?
N2 Cr1 O1 Cr4 -89.86(10) . . . . ?
N1 Cr1 O1 Cr4 -43.9(5) . . . . ?
Cl1 Cr1 O1 Cr4 90.41(7) . . . . ?
Cl2 Cr1 O1 Cr4 -177.43(7) . . . . ?
C4 C2 O2 Cr4 -5.3(3) . . . . ?
C4 C2 O2 Cr2 128.0(2) . . . . ?
O3 Cr4 O2 C2 -43.43(19) . . . . ?
O1 Cr4 O2 C2 48.88(19) . . . . ?
O4 Cr4 O2 C2 99.1(4) . . . . ?
O6 Cr4 O2 C2 -123.81(19) . . . . ?
O5 Cr4 O2 C2 145.5(2) . . . . ?
O3 Cr4 O2 Cr2 173.12(9) . . . . ?
O1 Cr4 O2 Cr2 -94.57(9) . . . . ?
O4 Cr4 O2 Cr2 -44.4(5) . . . . ?
O6 Cr4 O2 Cr2 92.73(9) . . . . ?
O5 Cr4 O2 Cr2 2.06(8) . . . . ?
O5 Cr2 O2 C2 -140.4(2) . . . . ?
N4 Cr2 O2 C2 133.0(2) . . . . ?
N3 Cr2 O2 C2 -175.2(5) . . . . ?
Cl4 Cr2 O2 C2 46.2(2) . . . . ?
Cl3 Cr2 O2 C2 -45.3(2) . . . . ?
O5 Cr2 O2 Cr4 -2.02(8) . . . . ?
N4 Cr2 O2 Cr4 -88.60(10) . . . . ?
N3 Cr2 O2 Cr4 -36.8(6) . . . . ?
Cl4 Cr2 O2 Cr4 -175.44(7) . . . . ?
Cl3 Cr2 O2 Cr4 93.11(8) . . . . ?
C4 C3 O3 Cr4 -6.3(3) . . . . ?
C4 C3 O3 Cr3 127.6(2) . . . . ?
O2 Cr4 O3 C3 50.42(19) . . . . ?
O1 Cr4 O3 C3 -42.65(19) . . . . ?
O4 Cr4 O3 C3 -122.53(19) . . . . ?
O6 Cr4 O3 C3 146.5(2) . . . . ?
O5 Cr4 O3 C3 97.2(4) . . . . ?
O2 Cr4 O3 Cr3 -94.10(9) . . . . ?
O1 Cr4 O3 Cr3 172.83(9) . . . . ?
O4 Cr4 O3 Cr3 92.95(9) . . . . ?
O6 Cr4 O3 Cr3 1.98(9) . . . . ?
O5 Cr4 O3 Cr3 -47.3(4) . . . . ?
O6 Cr3 O3 C3 -141.2(2) . . . . ?
N6 Cr3 O3 C3 132.3(2) . . . . ?
N5 Cr3 O3 C3 -170.3(5) . . . . ?
Cl6 Cr3 O3 C3 45.2(2) . . . . ?
Cl5 Cr3 O3 C3 -46.5(2) . . . . ?
O6 Cr3 O3 Cr4 -1.95(8) . . . . ?
N6 Cr3 O3 Cr4 -88.50(10) . . . . ?
N5 Cr3 O3 Cr4 -31.1(6) . . . . ?
Cl6 Cr3 O3 Cr4 -175.60(7) . . . . ?
Cl5 Cr3 O3 Cr4 92.75(8) . . . . ?
C10 C7 O4 Cr4 -5.6(3) . . . . ?
C10 C7 O4 Cr1 129.9(2) . . . . ?
O2 Cr4 O4 C7 94.3(4) . . . . ?
O3 Cr4 O4 C7 -123.51(19) . . . . ?
O1 Cr4 O4 C7 145.5(2) . . . . ?
O6 Cr4 O4 C7 -43.12(19) . . . . ?
O5 Cr4 O4 C7 48.78(19) . . . . ?
O2 Cr4 O4 Cr1 -53.5(4) . . . . ?
O3 Cr4 O4 Cr1 88.73(9) . . . . ?
O1 Cr4 O4 Cr1 -2.24(8) . . . . ?
O6 Cr4 O4 Cr1 169.12(9) . . . . ?
O5 Cr4 O4 Cr1 -98.98(9) . . . . ?
O1 Cr1 O4 C7 -138.5(2) . . . . ?
N2 Cr1 O4 C7 -43.7(2) . . . . ?
N1 Cr1 O4 C7 34.1(2) . . . . ?
Cl1 Cr1 O4 C7 127.3(2) . . . . ?
Cl2 Cr1 O4 C7 -96.6(5) . . . . ?
O1 Cr1 O4 Cr4 2.24(8) . . . . ?
N2 Cr1 O4 Cr4 97.06(10) . . . . ?
N1 Cr1 O4 Cr4 174.90(9) . . . . ?
Cl1 Cr1 O4 Cr4 -91.92(7) . . . . ?
Cl2 Cr1 O4 Cr4 44.2(5) . . . . ?
C10 C8 O5 Cr4 -5.7(3) . . . . ?
C10 C8 O5 Cr2 129.9(2) . . . . ?
O2 Cr4 O5 C8 146.1(2) . . . . ?
O3 Cr4 O5 C8 98.3(4) . . . . ?
O1 Cr4 O5 C8 -122.15(19) . . . . ?
O4 Cr4 O5 C8 -42.25(19) . . . . ?
O6 Cr4 O5 C8 49.96(19) . . . . ?
O2 Cr4 O5 Cr2 -1.98(8) . . . . ?
O3 Cr4 O5 Cr2 -49.7(4) . . . . ?
O1 Cr4 O5 Cr2 89.78(9) . . . . ?
O4 Cr4 O5 Cr2 169.67(9) . . . . ?
O6 Cr4 O5 Cr2 -98.12(9) . . . . ?
O2 Cr2 O5 C8 -138.9(2) . . . . ?
N4 Cr2 O5 C8 -41.9(2) . . . . ?
N3 Cr2 O5 C8 35.6(2) . . . . ?
Cl4 Cr2 O5 C8 -98.7(4) . . . . ?
Cl3 Cr2 O5 C8 129.0(2) . . . . ?
O2 Cr2 O5 Cr4 1.98(8) . . . . ?
N4 Cr2 O5 Cr4 98.99(10) . . . . ?
N3 Cr2 O5 Cr4 176.50(9) . . . . ?
Cl4 Cr2 O5 Cr4 42.2(4) . . . . ?
Cl3 Cr2 O5 Cr4 -90.14(7) . . . . ?
C10 C9 O6 Cr4 -4.8(3) . . . . ?
C10 C9 O6 Cr3 129.4(2) . . . . ?
O2 Cr4 O6 C9 -123.42(19) . . . . ?
O3 Cr4 O6 C9 145.5(2) . . . . ?
O1 Cr4 O6 C9 94.8(4) . . . . ?
O4 Cr4 O6 C9 48.75(19) . . . . ?
O5 Cr4 O6 C9 -43.68(19) . . . . ?
O2 Cr4 O6 Cr3 89.19(9) . . . . ?
O3 Cr4 O6 Cr3 -1.92(8) . . . . ?
O1 Cr4 O6 Cr3 -52.6(4) . . . . ?
O4 Cr4 O6 Cr3 -98.65(9) . . . . ?
O5 Cr4 O6 Cr3 168.93(9) . . . . ?
O3 Cr3 O6 C9 -137.7(2) . . . . ?
N6 Cr3 O6 C9 -40.0(2) . . . . ?
N5 Cr3 O6 C9 37.7(2) . . . . ?
Cl6 Cr3 O6 C9 -95.3(4) . . . . ?
Cl5 Cr3 O6 C9 130.5(2) . . . . ?
O3 Cr3 O6 Cr4 1.92(8) . . . . ?
N6 Cr3 O6 Cr4 99.64(10) . . . . ?
N5 Cr3 O6 Cr4 177.33(9) . . . . ?
Cl6 Cr3 O6 Cr4 44.2(4) . . . . ?
Cl5 Cr3 O6 Cr4 -89.95(7) . . . . ?
